data_4103420
loop_
_publ_author_name
'Beatriz Ballesteros'
'Thomas B. Faust'
'Chin-Fa Lee'
'David A. Leigh'
'Christopher A. Muryn'
'Robin G. Pritchard'
'David Schultz'
'Simon J. Teat'
'Grigore A. Timco'
'Richard E. P. Winpenny'

_publ_section_title
;
 Synthesis, Structure, and Dynamic Properties of Hybrid Organic-Inorganic
 Rotaxanes
;
_journal_name_full 'Journal of the American Chemical Society'
_journal_page_first 15435
_journal_page_last 15444
_journal_paper_doi 10.1021/ja1074773
_journal_volume 132
_journal_year 2010
_chemical_formula_sum 'C122 H212 Cr7 Cu F8 N O36'
_chemical_formula_weight 2848.47
_chemical_name_systematic
; 
 ? 
;
_space_group_IT_number 14
_symmetry_cell_setting monoclinic
_symmetry_space_group_name_Hall '-P 2yn'
_symmetry_space_group_name_H-M 'P 1 21/n 1'
_atom_sites_solution_hydrogens geom
_atom_sites_solution_primary direct
_atom_sites_solution_secondary difmap
_audit_creation_method SHELXL-97
_cell_angle_alpha 90.00
_cell_angle_beta 100.458(5)
_cell_angle_gamma 90.00
_cell_formula_units_Z 4
_cell_length_a 18.7450(11)
_cell_length_b 29.0923(13)
_cell_length_c 28.5250(12)
_cell_measurement_reflns_used 10260
_cell_measurement_temperature 100(2)
_cell_measurement_theta_max 28.4917
_cell_measurement_theta_min 2.6097
_cell_volume 15297.3(13)
_computing_cell_refinement
;
CrysAlis RED, Oxford Diffraction Ltd.,
Version 1.171.33.31 (release 08-01-2009 CrysAlis171 .NET)
(compiled Jan  8 2009,16:24:04)
;
_computing_data_collection
;
CrysAlis CCD, Oxford Diffraction Ltd.,
Version 1.171.33.31 (release 08-01-2009 CrysAlis171 .NET)
(compiled Jan  8 2009,16:24:04)
;
_computing_data_reduction
;
CrysAlis RED, Oxford Diffraction Ltd.,
Version 1.171.33.31 (release 08-01-2009 CrysAlis171 .NET)
(compiled Jan  8 2009,16:24:04)
;
_computing_molecular_graphics 'SHELXL-97 (Sheldrick, 1997)'
_computing_publication_material 'SHELXL-97 (Sheldrick, 1997)'
_computing_structure_refinement 'SHELXL-97 (Sheldrick, 1997)'
_computing_structure_solution 'SHELXS-97 (Sheldrick, 1990)'
_diffrn_ambient_temperature 100(2)
_diffrn_detector_area_resol_mean 8.3367
_diffrn_measured_fraction_theta_full 0.998
_diffrn_measured_fraction_theta_max 0.998
_diffrn_measurement_device_type 'Oxford Diffraction XCalibur 2'
_diffrn_measurement_method 'phi and omega'
_diffrn_radiation_monochromator graphite
_diffrn_radiation_source 'Enhance (Mo) X-ray Source'
_diffrn_radiation_type MoK\a
_diffrn_radiation_wavelength 0.71073
_diffrn_reflns_av_R_equivalents 0.0713
_diffrn_reflns_av_sigmaI/netI 0.1191
_diffrn_reflns_limit_h_max 17
_diffrn_reflns_limit_h_min -18
_diffrn_reflns_limit_k_max 29
_diffrn_reflns_limit_k_min -19
_diffrn_reflns_limit_l_max 27
_diffrn_reflns_limit_l_min -28
_diffrn_reflns_number 38595
_diffrn_reflns_theta_full 20.82
_diffrn_reflns_theta_max 20.82
_diffrn_reflns_theta_min 2.62
_exptl_absorpt_coefficient_mu 0.690
_exptl_absorpt_correction_T_max 0.9342
_exptl_absorpt_correction_T_min 0.8198
_exptl_absorpt_correction_type multi-scan
_exptl_absorpt_process_details
;
CrysAlis RED, Oxford Diffraction Ltd.,
Version 1.171.33.31 (release 08-01-2009 CrysAlis171 .NET)
(compiled Jan  8 2009,16:24:04)
empirical absorption correction using spherical harmonics,
 implemented in SCALE3 ABSPACK scaling algorithm.
;
_exptl_crystal_colour green
_exptl_crystal_density_diffrn 1.237
_exptl_crystal_density_method 'not measured'
_exptl_crystal_description Block
_exptl_crystal_F_000 6032
_exptl_crystal_size_max 0.30
_exptl_crystal_size_mid 0.25
_exptl_crystal_size_min 0.10
_refine_diff_density_max 1.127
_refine_diff_density_min -0.963
_refine_diff_density_rms 0.123
_refine_ls_extinction_method none
_refine_ls_goodness_of_fit_ref 0.978
_refine_ls_hydrogen_treatment constr
_refine_ls_matrix_type full
_refine_ls_number_parameters 1636
_refine_ls_number_reflns 15983
_refine_ls_number_restraints 931
_refine_ls_restrained_S_all 1.032
_refine_ls_R_factor_all 0.1270
_refine_ls_R_factor_gt 0.0778
_refine_ls_shift/su_max 0.001
_refine_ls_shift/su_mean 0.000
_refine_ls_structure_factor_coef Fsqd
_refine_ls_weighting_details 'calc w=1/[\s^2^(Fo^2^)+(0.1459P)^2^+0.0000P] where P=(Fo^2^+2Fc^2^)/3'
_refine_ls_weighting_scheme calc
_refine_ls_wR_factor_gt 0.2125
_refine_ls_wR_factor_ref 0.2358
_reflns_number_gt 9018
_reflns_number_total 15983
_reflns_threshold_expression >2sigma(I)
_cod_data_source_file ja1074773_si_005.cif
_cod_data_source_block orepw1346final
_cod_database_code 4103420

loop_
_symmetry_equiv_pos_as_xyz
'x, y, z'
'-x+1/2, y+1/2, -z+1/2'
'-x, -y, -z'
'x-1/2, -y-1/2, z-1/2'

loop_
_atom_site_label
_atom_site_type_symbol
_atom_site_fract_x
_atom_site_fract_y
_atom_site_fract_z
_atom_site_U_iso_or_equiv
_atom_site_adp_type
_atom_site_occupancy
_atom_site_symmetry_multiplicity
_atom_site_calc_flag
_atom_site_refinement_flags
Cr1 Cr 1.01501(8) 0.14001(5) 0.38860(5) 0.0400(4) Uani 0.88 1 d P
Cr2 Cr 1.08023(9) 0.09362(5) 0.29444(6) 0.0451(5) Uani 0.88 1 d P
Cr3 Cr 1.01594(9) 0.07997(6) 0.17617(6) 0.0478(5) Uani 0.88 1 d P
Cr4 Cr 0.84714(8) 0.08014(5) 0.10494(5) 0.0398(4) Uani 0.88 1 d P
Cr5 Cr 0.67624(8) 0.09625(5) 0.12675(5) 0.0389(4) Uani 0.88 1 d P
Cr6 Cr 0.61272(8) 0.14643(5) 0.21854(6) 0.0471(5) Uani 0.88 1 d P
Cr7 Cr 0.68033(10) 0.17645(6) 0.33707(6) 0.0603(6) Uani 0.88 1 d P
Cr8 Cr 0.85514(8) 0.18857(6) 0.40086(6) 0.0485(5) Uani 0.88 1 d P
Cu1 Cu 1.01501(8) 0.14001(5) 0.38860(5) 0.0400(4) Uani 0.13 1 d P
Cu2 Cu 1.08023(9) 0.09362(5) 0.29444(6) 0.0451(5) Uani 0.13 1 d P
Cu3 Cu 1.01594(9) 0.07997(6) 0.17617(6) 0.0478(5) Uani 0.13 1 d P
Cu4 Cu 0.84714(8) 0.08014(5) 0.10494(5) 0.0398(4) Uani 0.13 1 d P
Cu5 Cu 0.67624(8) 0.09625(5) 0.12675(5) 0.0389(4) Uani 0.13 1 d P
Cu6 Cu 0.61272(8) 0.14643(5) 0.21854(6) 0.0471(5) Uani 0.13 1 d P
Cu7 Cu 0.68033(10) 0.17645(6) 0.33707(6) 0.0603(6) Uani 0.13 1 d P
Cu8 Cu 0.85514(8) 0.18857(6) 0.40086(6) 0.0485(5) Uani 0.13 1 d P
F1 F 1.0152(2) 0.13556(14) 0.31995(16) 0.0283(12) Uani 1 1 d .
F2 F 1.0032(3) 0.08055(15) 0.24208(17) 0.0349(13) Uani 1 1 d .
F3 F 0.9185(3) 0.10292(14) 0.15738(16) 0.0319(13) Uani 1 1 d .
F4 F 0.7764(3) 0.07900(15) 0.14646(16) 0.0324(13) Uani 1 1 d .
F5 F 0.6878(2) 0.13611(14) 0.18157(16) 0.0289(12) Uani 1 1 d .
F6 F 0.6823(3) 0.13812(16) 0.27648(18) 0.0397(14) Uani 1 1 d .
F7 F 0.7875(2) 0.18505(16) 0.34041(18) 0.0397(14) Uani 1 1 d .
F8 F 0.9111(2) 0.14106(15) 0.37482(17) 0.0329(13) Uani 1 1 d .
O1 O 1.0138(4) 0.0727(2) 0.3940(3) 0.053(2) Uani 1 1 d .
O2 O 1.0479(5) 0.0434(2) 0.3305(3) 0.064(2) Uani 1 1 d .
O3 O 1.1198(4) 0.1393(3) 0.4053(2) 0.061(2) Uani 1 1 d .
O4 O 1.1600(4) 0.1044(3) 0.3472(3) 0.068(2) Uani 1 1 d .
O5 O 1.1437(4) 0.0503(2) 0.2707(3) 0.064(2) Uani 1 1 d .
O6 O 1.1147(4) 0.0556(3) 0.1920(3) 0.057(2) Uani 1 1 d .
O7 O 1.1145(4) 0.1435(2) 0.2599(3) 0.0508(19) Uani 1 1 d .
O8 O 1.0556(4) 0.1435(2) 0.1847(3) 0.059(2) Uani 1 1 d .
O9 O 0.9813(4) 0.0182(2) 0.1721(2) 0.053(2) Uani 1 1 d .
O10 O 0.8715(4) 0.0162(2) 0.1235(3) 0.055(2) Uani 1 1 d .
O11 O 1.0291(4) 0.0830(3) 0.1102(3) 0.072(2) Uani 1 1 d .
O12 O 0.9196(4) 0.0835(3) 0.0633(2) 0.059(2) Uani 1 1 d .
O13 O 0.7774(4) 0.0573(2) 0.0509(2) 0.0508(19) Uani 1 1 d .
O14 O 0.6681(4) 0.0549(3) 0.0722(3) 0.060(2) Uani 1 1 d .
O15 O 0.8223(4) 0.1443(2) 0.0875(2) 0.0377(17) Uani 1 1 d .
O16 O 0.7030(3) 0.1475(2) 0.0889(2) 0.0392(17) Uani 1 1 d .
O17 O 0.6462(4) 0.0453(2) 0.1643(3) 0.051(2) Uani 1 1 d .
O18 O 0.5882(4) 0.0811(3) 0.2159(3) 0.060(2) Uani 1 1 d .
O19 O 0.5740(4) 0.1123(2) 0.1051(2) 0.0503(19) Uani 1 1 d .
O20 O 0.5422(4) 0.1573(3) 0.1594(3) 0.063(2) Uani 1 1 d .
O21 O 0.6349(4) 0.2124(2) 0.2175(2) 0.057(2) Uani 1 1 d .
O22 O 0.6587(4) 0.2331(2) 0.2942(2) 0.057(2) Uani 1 1 d .
O23 O 0.5330(4) 0.1599(3) 0.2511(3) 0.070(2) Uani 1 1 d .
O24 O 0.5736(6) 0.1678(4) 0.3308(3) 0.125(5) Uani 1 1 d .
O25 O 0.7043(4) 0.1204(3) 0.3822(3) 0.078(3) Uani 1 1 d .
O26 O 0.8063(4) 0.1407(2) 0.4313(3) 0.056(2) Uani 1 1 d .
O27 O 0.6836(4) 0.2191(2) 0.3952(3) 0.057(2) Uani 1 1 d .
O28 O 0.8013(4) 0.2364(2) 0.4244(3) 0.063(2) Uani 1 1 d .
O29 O 0.9268(4) 0.1929(2) 0.4618(2) 0.0485(19) Uani 1 1 d .
O30 O 1.0150(4) 0.1428(2) 0.4572(2) 0.0478(18) Uani 1 1 d .
O31 O 0.9100(4) 0.2363(2) 0.3736(2) 0.052(2) Uani 1 1 d .
O32 O 1.0213(3) 0.2071(2) 0.3854(2) 0.0405(17) Uani 1 1 d .
C1 C 1.0303(5) 0.0407(4) 0.3704(4) 0.047(3) Uani 1 1 d DU
C2 C 1.0339(5) -0.0088(3) 0.3914(3) 0.051(2) Uani 1 1 d DU
C3 C 1.1121(5) -0.0212(3) 0.4047(4) 0.068(3) Uani 1 1 d DU
H3A H 1.1165 -0.0530 0.4163 0.102 Uiso 1 1 calc R
H3B H 1.1359 -0.0006 0.4300 0.102 Uiso 1 1 calc R
H3C H 1.1354 -0.0183 0.3768 0.102 Uiso 1 1 calc R
C4 C 0.9966(6) -0.0416(3) 0.3559(4) 0.081(4) Uani 1 1 d DU
H4A H 1.0181 -0.0402 0.3271 0.121 Uiso 1 1 calc R
H4B H 0.9450 -0.0337 0.3479 0.121 Uiso 1 1 calc R
H4C H 1.0020 -0.0728 0.3691 0.121 Uiso 1 1 calc R
C5 C 0.9997(7) -0.0100(4) 0.4345(4) 0.089(4) Uani 1 1 d DU
H5A H 0.9469 -0.0075 0.4249 0.134 Uiso 1 1 calc R
H5B H 1.0178 0.0157 0.4555 0.134 Uiso 1 1 calc R
H5C H 1.0118 -0.0391 0.4515 0.134 Uiso 1 1 calc R
C6 C 1.1695(5) 0.1242(3) 0.3871(4) 0.038(2) Uani 1 1 d U
C7 C 1.2455(5) 0.1255(3) 0.4171(4) 0.047(2) Uani 1 1 d U
C8 C 1.2489(6) 0.0863(3) 0.4542(4) 0.060(3) Uani 1 1 d U
H8A H 1.2174 0.0938 0.4770 0.091 Uiso 1 1 calc R
H8B H 1.2990 0.0828 0.4713 0.091 Uiso 1 1 calc R
H8C H 1.2327 0.0575 0.4379 0.091 Uiso 1 1 calc R
C9 C 1.2548(6) 0.1714(4) 0.4423(4) 0.074(3) Uani 1 1 d U
H9A H 1.2447 0.1962 0.4188 0.111 Uiso 1 1 calc R
H9B H 1.3047 0.1743 0.4598 0.111 Uiso 1 1 calc R
H9C H 1.2210 0.1735 0.4647 0.111 Uiso 1 1 calc R
C10 C 1.3011(6) 0.1162(5) 0.3856(5) 0.087(4) Uani 1 1 d U
H10A H 1.2932 0.0854 0.3717 0.131 Uiso 1 1 calc R
H10B H 1.3500 0.1181 0.4047 0.131 Uiso 1 1 calc R
H10C H 1.2960 0.1391 0.3600 0.131 Uiso 1 1 calc R
C11 C 1.1550(6) 0.0417(4) 0.2299(5) 0.051(3) Uani 1 1 d U
C12 C 1.2205(7) 0.0127(4) 0.2246(5) 0.069(3) Uani 1 1 d U
C13 C 1.2281(10) 0.0055(7) 0.1764(6) 0.164(6) Uani 1 1 d U
H13A H 1.2784 -0.0029 0.1754 0.246 Uiso 1 1 calc R
H13B H 1.2156 0.0338 0.1582 0.246 Uiso 1 1 calc R
H13C H 1.1957 -0.0193 0.1626 0.246 Uiso 1 1 calc R
C14 C 1.2201(10) -0.0292(5) 0.2500(7) 0.153(6) Uani 1 1 d U
H14A H 1.1710 -0.0422 0.2439 0.229 Uiso 1 1 calc R
H14B H 1.2349 -0.0233 0.2843 0.229 Uiso 1 1 calc R
H14C H 1.2539 -0.0509 0.2396 0.229 Uiso 1 1 calc R
C15 C 1.2853(8) 0.0376(6) 0.2431(7) 0.140(5) Uani 1 1 d U
H15A H 1.3277 0.0187 0.2405 0.209 Uiso 1 1 calc R
H15B H 1.2859 0.0453 0.2766 0.209 Uiso 1 1 calc R
H15C H 1.2868 0.0660 0.2247 0.209 Uiso 1 1 calc R
C16 C 1.1013(6) 0.1592(3) 0.2183(5) 0.050(3) Uani 1 1 d U
C17 C 1.1490(6) 0.1997(4) 0.2064(5) 0.065(3) Uani 1 1 d U
C18 C 1.2085(7) 0.1757(4) 0.1839(5) 0.086(4) Uani 1 1 d U
H18A H 1.1863 0.1615 0.1536 0.129 Uiso 1 1 calc R
H18B H 1.2322 0.1519 0.2057 0.129 Uiso 1 1 calc R
H18C H 1.2446 0.1984 0.1783 0.129 Uiso 1 1 calc R
C19 C 1.1842(7) 0.2252(4) 0.2514(5) 0.084(4) Uani 1 1 d U
H19A H 1.2158 0.2495 0.2431 0.127 Uiso 1 1 calc R
H19B H 1.2129 0.2035 0.2735 0.127 Uiso 1 1 calc R
H19C H 1.1464 0.2388 0.2667 0.127 Uiso 1 1 calc R
C20 C 1.1051(7) 0.2319(4) 0.1731(6) 0.102(5) Uani 1 1 d U
H20A H 1.0674 0.2456 0.1884 0.153 Uiso 1 1 calc R
H20B H 1.0823 0.2153 0.1443 0.153 Uiso 1 1 calc R
H20C H 1.1363 0.2563 0.1643 0.153 Uiso 1 1 calc R
C21 C 0.9232(7) -0.0027(3) 0.1532(4) 0.043(2) Uani 1 1 d U
C22 C 0.9158(7) -0.0536(3) 0.1620(4) 0.061(3) Uani 1 1 d U
C23 C 0.9291(9) -0.0794(4) 0.1182(5) 0.097(4) Uani 1 1 d U
H23A H 0.8912 -0.0716 0.0910 0.146 Uiso 1 1 calc R
H23B H 0.9283 -0.1125 0.1242 0.146 Uiso 1 1 calc R
H23C H 0.9766 -0.0707 0.1112 0.146 Uiso 1 1 calc R
C24 C 0.8366(7) -0.0633(4) 0.1676(5) 0.096(4) Uani 1 1 d U
H24A H 0.8048 -0.0616 0.1363 0.144 Uiso 1 1 calc R
H24B H 0.8214 -0.0404 0.1890 0.144 Uiso 1 1 calc R
H24C H 0.8336 -0.0941 0.1811 0.144 Uiso 1 1 calc R
C25 C 0.9700(8) -0.0683(4) 0.2066(5) 0.107(5) Uani 1 1 d U
H25A H 0.9634 -0.1010 0.2129 0.161 Uiso 1 1 calc R
H25B H 0.9616 -0.0501 0.2341 0.161 Uiso 1 1 calc R
H25C H 1.0196 -0.0630 0.2014 0.161 Uiso 1 1 calc R
C26 C 0.9873(9) 0.0840(6) 0.0699(5) 0.098(4) Uani 1 1 d U
C27 C 1.0241(7) 0.1040(6) 0.0304(5) 0.127(4) Uani 1 1 d DU
C28 C 1.0988(7) 0.0882(5) 0.0341(5) 0.119(5) Uani 1 1 d DU
H28A H 1.0993 0.0546 0.0308 0.179 Uiso 1 1 calc R
H28B H 1.1268 0.0969 0.0653 0.179 Uiso 1 1 calc R
H28C H 1.1204 0.1023 0.0088 0.179 Uiso 1 1 calc R
C29 C 1.0347(11) 0.1569(6) 0.0401(7) 0.180(6) Uani 1 1 d DU
H29A H 1.0680 0.1693 0.0205 0.270 Uiso 1 1 calc R
H29B H 1.0548 0.1619 0.0739 0.270 Uiso 1 1 calc R
H29C H 0.9877 0.1725 0.0320 0.270 Uiso 1 1 calc R
C30 C 0.9767(8) 0.1105(7) -0.0141(5) 0.145(6) Uani 1 1 d DU
H30A H 1.0023 0.1272 -0.0359 0.218 Uiso 1 1 calc R
H30B H 0.9343 0.1283 -0.0092 0.218 Uiso 1 1 calc R
H30C H 0.9610 0.0805 -0.0279 0.218 Uiso 1 1 calc R
C31 C 0.7126(9) 0.0461(4) 0.0451(4) 0.075(3) Uani 1 1 d U
C32 C 0.6849(8) 0.0177(5) 0.0009(5) 0.118(4) Uani 1 1 d DU
C33 C 0.6066(8) 0.0149(7) -0.0113(6) 0.184(7) Uani 1 1 d DU
H33A H 0.5881 0.0407 -0.0320 0.276 Uiso 1 1 calc R
H33B H 0.5859 0.0160 0.0179 0.276 Uiso 1 1 calc R
H33C H 0.5928 -0.0141 -0.0280 0.276 Uiso 1 1 calc R
C34 C 0.7073(12) -0.0316(5) 0.0127(7) 0.197(7) Uani 1 1 d DU
H34A H 0.6735 -0.0456 0.0310 0.296 Uiso 1 1 calc R
H34B H 0.7565 -0.0321 0.0316 0.296 Uiso 1 1 calc R
H34C H 0.7064 -0.0488 -0.0169 0.296 Uiso 1 1 calc R
C35 C 0.7250(10) 0.0232(7) -0.0371(5) 0.190(7) Uani 1 1 d DU
H35A H 0.7146 -0.0027 -0.0593 0.284 Uiso 1 1 calc R
H35B H 0.7770 0.0240 -0.0239 0.284 Uiso 1 1 calc R
H35C H 0.7107 0.0520 -0.0541 0.284 Uiso 1 1 calc R
C36 C 0.7615(6) 0.1637(3) 0.0798(3) 0.033(2) Uani 1 1 d U
C37 C 0.7563(5) 0.2109(3) 0.0570(4) 0.046(2) Uani 1 1 d U
C38 C 0.7039(7) 0.2075(4) 0.0090(4) 0.076(4) Uani 1 1 d U
H38A H 0.7232 0.1856 -0.0117 0.114 Uiso 1 1 calc R
H38B H 0.6989 0.2378 -0.0063 0.114 Uiso 1 1 calc R
H38C H 0.6564 0.1970 0.0143 0.114 Uiso 1 1 calc R
C39 C 0.8302(6) 0.2296(4) 0.0520(5) 0.082(4) Uani 1 1 d U
H39A H 0.8608 0.2323 0.0836 0.124 Uiso 1 1 calc R
H39B H 0.8243 0.2600 0.0368 0.124 Uiso 1 1 calc R
H39C H 0.8531 0.2087 0.0322 0.124 Uiso 1 1 calc R
C40 C 0.7227(7) 0.2440(4) 0.0899(4) 0.072(3) Uani 1 1 d U
H40A H 0.6742 0.2331 0.0927 0.109 Uiso 1 1 calc R
H40B H 0.7192 0.2750 0.0761 0.109 Uiso 1 1 calc R
H40C H 0.7536 0.2447 0.1215 0.109 Uiso 1 1 calc R
C41 C 0.6082(6) 0.0446(4) 0.1958(5) 0.051(3) Uani 1 1 d U
C42 C 0.5727(7) 0.0002(4) 0.2065(5) 0.071(3) Uani 1 1 d U
C43 C 0.4956(7) -0.0002(4) 0.1800(6) 0.114(5) Uani 1 1 d U
H43A H 0.4953 0.0017 0.1457 0.172 Uiso 1 1 calc R
H43B H 0.4695 0.0262 0.1900 0.172 Uiso 1 1 calc R
H43C H 0.4719 -0.0287 0.1871 0.172 Uiso 1 1 calc R
C44 C 0.5693(9) 0.0001(4) 0.2608(5) 0.108(4) Uani 1 1 d U
H44A H 0.5611 -0.0314 0.2710 0.161 Uiso 1 1 calc R
H44B H 0.5294 0.0198 0.2665 0.161 Uiso 1 1 calc R
H44C H 0.6151 0.0117 0.2790 0.161 Uiso 1 1 calc R
C45 C 0.6171(7) -0.0398(3) 0.1946(5) 0.087(4) Uani 1 1 d U
H45A H 0.5971 -0.0684 0.2048 0.130 Uiso 1 1 calc R
H45B H 0.6674 -0.0362 0.2111 0.130 Uiso 1 1 calc R
H45C H 0.6158 -0.0407 0.1601 0.130 Uiso 1 1 calc R
C46 C 0.5294(6) 0.1370(3) 0.1204(4) 0.039(2) Uani 1 1 d U
C47 C 0.4542(6) 0.1434(3) 0.0903(4) 0.051(2) Uani 1 1 d U
C48 C 0.4082(6) 0.1007(4) 0.1027(5) 0.082(4) Uani 1 1 d U
H48A H 0.3571 0.1050 0.0880 0.123 Uiso 1 1 calc R
H48B H 0.4124 0.0982 0.1373 0.123 Uiso 1 1 calc R
H48C H 0.4266 0.0725 0.0903 0.123 Uiso 1 1 calc R
C49 C 0.4577(6) 0.1430(4) 0.0395(4) 0.074(3) Uani 1 1 d U
H49A H 0.4901 0.1676 0.0327 0.111 Uiso 1 1 calc R
H49B H 0.4090 0.1480 0.0208 0.111 Uiso 1 1 calc R
H49C H 0.4763 0.1133 0.0310 0.111 Uiso 1 1 calc R
C50 C 0.4188(6) 0.1869(4) 0.1055(5) 0.075(3) Uani 1 1 d U
H50A H 0.4480 0.2137 0.1002 0.113 Uiso 1 1 calc R
H50B H 0.4157 0.1849 0.1393 0.113 Uiso 1 1 calc R
H50C H 0.3699 0.1901 0.0865 0.113 Uiso 1 1 calc R
C51 C 0.6467(6) 0.2407(3) 0.2513(4) 0.047(3) Uani 1 1 d U
C52 C 0.6512(7) 0.2915(3) 0.2358(4) 0.061(3) Uani 1 1 d U
C53 C 0.5983(9) 0.3165(4) 0.2604(6) 0.118(5) Uani 1 1 d U
H53A H 0.6132 0.3133 0.2950 0.177 Uiso 1 1 calc R
H53B H 0.5498 0.3033 0.2506 0.177 Uiso 1 1 calc R
H53C H 0.5974 0.3491 0.2518 0.177 Uiso 1 1 calc R
C54 C 0.6285(11) 0.2982(4) 0.1844(5) 0.134(5) Uani 1 1 d U
H54A H 0.6668 0.2874 0.1678 0.202 Uiso 1 1 calc R
H54B H 0.6196 0.3310 0.1777 0.202 Uiso 1 1 calc R
H54C H 0.5838 0.2808 0.1732 0.202 Uiso 1 1 calc R
C55 C 0.7193(9) 0.3109(5) 0.2548(7) 0.132(5) Uani 1 1 d U
H55A H 0.7575 0.2946 0.2421 0.198 Uiso 1 1 calc R
H55B H 0.7283 0.3082 0.2896 0.198 Uiso 1 1 calc R
H55C H 0.7196 0.3434 0.2459 0.198 Uiso 1 1 calc R
C56 C 0.5226(7) 0.1628(5) 0.2940(6) 0.073(3) Uani 1 1 d U
C57 C 0.4475(7) 0.1749(5) 0.2993(5) 0.084(3) Uani 1 1 d U
C58 C 0.4418(7) 0.1919(5) 0.3500(5) 0.099(4) Uani 1 1 d U
H58A H 0.3907 0.1958 0.3524 0.149 Uiso 1 1 calc R
H58B H 0.4671 0.2214 0.3562 0.149 Uiso 1 1 calc R
H58C H 0.4642 0.1692 0.3736 0.149 Uiso 1 1 calc R
C59 C 0.3996(8) 0.1381(5) 0.2809(6) 0.122(5) Uani 1 1 d U
H59A H 0.3967 0.1360 0.2463 0.183 Uiso 1 1 calc R
H59B H 0.3512 0.1441 0.2879 0.183 Uiso 1 1 calc R
H59C H 0.4182 0.1092 0.2959 0.183 Uiso 1 1 calc R
C60 C 0.4213(8) 0.2182(5) 0.2656(6) 0.124(5) Uani 1 1 d U
H60A H 0.4157 0.2088 0.2321 0.185 Uiso 1 1 calc R
H60B H 0.4576 0.2427 0.2720 0.185 Uiso 1 1 calc R
H60C H 0.3748 0.2294 0.2721 0.185 Uiso 1 1 calc R
C61 C 0.7536(7) 0.1146(4) 0.4185(5) 0.064(3) Uani 1 1 d U
C62 C 0.7496(6) 0.0739(4) 0.4527(5) 0.072(3) Uani 1 1 d U
C63 C 0.7484(6) 0.0931(4) 0.5023(4) 0.070(3) Uani 1 1 d U
H63A H 0.7030 0.1100 0.5019 0.104 Uiso 1 1 calc R
H63B H 0.7896 0.1140 0.5115 0.104 Uiso 1 1 calc R
H63C H 0.7518 0.0678 0.5252 0.104 Uiso 1 1 calc R
C64 C 0.8189(7) 0.0468(4) 0.4526(5) 0.087(4) Uani 1 1 d U
H64A H 0.8212 0.0209 0.4747 0.131 Uiso 1 1 calc R
H64B H 0.8610 0.0669 0.4626 0.131 Uiso 1 1 calc R
H64C H 0.8194 0.0352 0.4204 0.131 Uiso 1 1 calc R
C65 C 0.6843(7) 0.0454(4) 0.4350(6) 0.106(5) Uani 1 1 d U
H65A H 0.6843 0.0363 0.4020 0.159 Uiso 1 1 calc R
H65B H 0.6404 0.0633 0.4365 0.159 Uiso 1 1 calc R
H65C H 0.6850 0.0179 0.4549 0.159 Uiso 1 1 calc R
C66 C 0.7311(7) 0.2440(4) 0.4184(4) 0.052(3) Uani 1 1 d U
C67 C 0.7100(6) 0.2867(4) 0.4442(4) 0.055(2) Uani 1 1 d U
C68 C 0.6279(6) 0.2934(4) 0.4329(4) 0.065(3) Uani 1 1 d U
H68A H 0.6127 0.2991 0.3987 0.097 Uiso 1 1 calc R
H68B H 0.6146 0.3198 0.4508 0.097 Uiso 1 1 calc R
H68C H 0.6039 0.2657 0.4418 0.097 Uiso 1 1 calc R
C69 C 0.7519(7) 0.3266(4) 0.4279(5) 0.087(4) Uani 1 1 d U
H69A H 0.8040 0.3212 0.4379 0.131 Uiso 1 1 calc R
H69B H 0.7383 0.3552 0.4422 0.131 Uiso 1 1 calc R
H69C H 0.7403 0.3290 0.3931 0.131 Uiso 1 1 calc R
C70 C 0.7354(7) 0.2807(5) 0.4978(4) 0.089(4) Uani 1 1 d U
H70A H 0.7260 0.2491 0.5068 0.133 Uiso 1 1 calc R
H70B H 0.7091 0.3021 0.5149 0.133 Uiso 1 1 calc R
H70C H 0.7876 0.2870 0.5059 0.133 Uiso 1 1 calc R
C71 C 0.9813(6) 0.1688(3) 0.4806(4) 0.037(2) Uani 1 1 d U
C72 C 1.0083(5) 0.1744(3) 0.5326(4) 0.039(2) Uani 1 1 d U
C73 C 1.0744(5) 0.1456(3) 0.5501(4) 0.051(3) Uani 1 1 d U
H73A H 1.0638 0.1134 0.5416 0.076 Uiso 1 1 calc R
H73B H 1.0878 0.1484 0.5848 0.076 Uiso 1 1 calc R
H73C H 1.1146 0.1563 0.5353 0.076 Uiso 1 1 calc R
C74 C 0.9457(6) 0.1601(5) 0.5581(4) 0.076(3) Uani 1 1 d U
H74A H 0.9015 0.1767 0.5440 0.114 Uiso 1 1 calc R
H74B H 0.9585 0.1676 0.5920 0.114 Uiso 1 1 calc R
H74C H 0.9373 0.1269 0.5543 0.114 Uiso 1 1 calc R
C75 C 1.0262(7) 0.2246(4) 0.5409(5) 0.082(4) Uani 1 1 d U
H75A H 1.0687 0.2323 0.5269 0.123 Uiso 1 1 calc R
H75B H 1.0367 0.2308 0.5752 0.123 Uiso 1 1 calc R
H75C H 0.9847 0.2432 0.5259 0.123 Uiso 1 1 calc R
C76 C 0.9773(7) 0.2400(4) 0.3772(4) 0.048(3) Uani 1 1 d U
C77 C 1.0071(8) 0.2875(4) 0.3758(5) 0.082(3) Uani 1 1 d U
C78 C 1.0287(11) 0.3032(5) 0.4278(6) 0.166(6) Uani 1 1 d U
H78A H 0.9928 0.2921 0.4462 0.249 Uiso 1 1 calc R
H78B H 1.0306 0.3368 0.4290 0.249 Uiso 1 1 calc R
H78C H 1.0765 0.2906 0.4414 0.249 Uiso 1 1 calc R
C79 C 0.9536(7) 0.3209(4) 0.3515(4) 0.076(3) Uani 1 1 d U
H79A H 0.9761 0.3514 0.3521 0.114 Uiso 1 1 calc R
H79B H 0.9120 0.3222 0.3679 0.114 Uiso 1 1 calc R
H79C H 0.9372 0.3113 0.3184 0.114 Uiso 1 1 calc R
C80 C 1.0669(9) 0.2855(5) 0.3478(8) 0.156(6) Uani 1 1 d U
H80A H 1.1124 0.2774 0.3689 0.233 Uiso 1 1 calc R
H80B H 1.0720 0.3155 0.3332 0.233 Uiso 1 1 calc R
H80C H 1.0555 0.2621 0.3227 0.233 Uiso 1 1 calc R
N1 N 0.8533(5) 0.1357(3) 0.2737(4) 0.074(3) Uani 1 1 d .
H1A H 0.8227 0.1483 0.2920 0.089 Uiso 1 1 calc R
H1B H 0.8987 0.1343 0.2924 0.089 Uiso 1 1 calc R
C81 C 0.8291(5) 0.0883(3) 0.2623(3) 0.037(2) Uani 1 1 d U
H81A H 0.8650 0.0729 0.2461 0.044 Uiso 1 1 calc R
H81B H 0.7824 0.0892 0.2396 0.044 Uiso 1 1 calc R
C82 C 0.8197(6) 0.0604(3) 0.3043(4) 0.057(3) Uani 1 1 d U
H82A H 0.7825 0.0751 0.3200 0.069 Uiso 1 1 calc R
H82B H 0.8660 0.0602 0.3275 0.069 Uiso 1 1 calc R
C83 C 0.7974(6) 0.0119(3) 0.2916(4) 0.050(2) Uani 1 1 d U
H83A H 0.8364 -0.0030 0.2780 0.060 Uiso 1 1 calc R
H83B H 0.7535 0.0126 0.2664 0.060 Uiso 1 1 calc R
C84 C 0.7813(7) -0.0176(4) 0.3320(4) 0.071(3) Uani 1 1 d U
H84A H 0.8232 -0.0156 0.3586 0.085 Uiso 1 1 calc R
H84B H 0.7388 -0.0044 0.3433 0.085 Uiso 1 1 calc R
C85 C 0.7663(7) -0.0672(4) 0.3211(4) 0.071(3) Uani 1 1 d U
H85A H 0.8051 -0.0802 0.3056 0.085 Uiso 1 1 calc R
H85B H 0.7196 -0.0704 0.2987 0.085 Uiso 1 1 calc R
C86 C 0.7631(7) -0.0933(4) 0.3663(5) 0.075(3) Uani 1 1 d U
H86A H 0.7657 -0.1268 0.3606 0.090 Uiso 1 1 calc R
H86B H 0.8047 -0.0847 0.3914 0.090 Uiso 1 1 calc R
C87 C 0.8572(5) 0.1675(3) 0.2348(3) 0.042(2) Uani 1 1 d U
H87A H 0.8071 0.1734 0.2179 0.050 Uiso 1 1 calc R
H87B H 0.8832 0.1520 0.2121 0.050 Uiso 1 1 calc R
C88 C 0.8927(6) 0.2128(4) 0.2473(4) 0.063(3) Uani 1 1 d U
H88A H 0.8665 0.2286 0.2698 0.076 Uiso 1 1 calc R
H88B H 0.9428 0.2071 0.2644 0.076 Uiso 1 1 calc R
C89 C 0.8960(5) 0.2429(3) 0.2083(4) 0.051(2) Uani 1 1 d U
H89A H 0.8455 0.2495 0.1927 0.061 Uiso 1 1 calc R
H89B H 0.9188 0.2257 0.1850 0.061 Uiso 1 1 calc R
C90 C 0.9339(6) 0.2870(4) 0.2168(4) 0.068(3) Uani 1 1 d U
H90A H 0.9140 0.3025 0.2425 0.082 Uiso 1 1 calc R
H90B H 0.9852 0.2798 0.2299 0.082 Uiso 1 1 calc R
C91 C 0.9343(6) 0.3207(4) 0.1796(5) 0.075(3) Uani 1 1 d U
H91A H 0.8833 0.3297 0.1679 0.090 Uiso 1 1 calc R
H91B H 0.9511 0.3048 0.1529 0.090 Uiso 1 1 calc R
C92 C 0.9764(6) 0.3633(4) 0.1883(5) 0.071(3) Uani 1 1 d U
H92A H 0.9667 0.3828 0.1594 0.085 Uiso 1 1 calc R
H92B H 0.9607 0.3804 0.2147 0.085 Uiso 1 1 calc R
C93 C 0.6789(6) -0.1096(4) 0.4149(4) 0.043(2) Uani 1 1 d U
C94 C 0.6084(5) -0.1015(3) 0.4265(3) 0.040(2) Uani 1 1 d U
C95 C 0.5778(5) -0.1369(3) 0.4514(3) 0.043(2) Uani 1 1 d U
H95 H 0.6052 -0.1638 0.4613 0.052 Uiso 1 1 calc R
C96 C 0.5086(5) -0.1323(3) 0.4612(4) 0.048(2) Uani 1 1 d U
C97 C 0.4692(6) -0.0927(3) 0.4464(4) 0.051(2) Uani 1 1 d U
H97 H 0.4221 -0.0893 0.4538 0.062 Uiso 1 1 calc R
C98 C 0.4955(6) -0.0587(4) 0.4217(4) 0.055(2) Uani 1 1 d U
C99 C 0.5666(6) -0.0625(3) 0.4115(4) 0.047(2) Uani 1 1 d U
H99 H 0.5858 -0.0388 0.3946 0.057 Uiso 1 1 calc R
C100 C 0.4742(6) -0.1707(4) 0.4868(5) 0.065(3) Uani 1 1 d U
C101 C 0.5257(6) -0.2091(4) 0.5033(5) 0.091(4) Uani 1 1 d U
H10D H 0.5355 -0.2264 0.4756 0.137 Uiso 1 1 calc R
H10E H 0.5043 -0.2297 0.5241 0.137 Uiso 1 1 calc R
H10F H 0.5713 -0.1965 0.5209 0.137 Uiso 1 1 calc R
C102 C 0.4060(7) -0.1889(4) 0.4543(5) 0.093(4) Uani 1 1 d U
H10G H 0.4198 -0.2051 0.4272 0.140 Uiso 1 1 calc R
H10H H 0.3739 -0.1632 0.4427 0.140 Uiso 1 1 calc R
H10I H 0.3806 -0.2102 0.4723 0.140 Uiso 1 1 calc R
C103 C 0.4509(7) -0.1510(4) 0.5312(5) 0.084(4) Uani 1 1 d U
H10J H 0.4156 -0.1716 0.5417 0.126 Uiso 1 1 calc R
H10K H 0.4287 -0.1207 0.5237 0.126 Uiso 1 1 calc R
H10L H 0.4934 -0.1478 0.5566 0.126 Uiso 1 1 calc R
C104 C 0.4473(8) -0.0173(4) 0.4034(6) 0.088(3) Uani 1 1 d U
C105 C 0.4483(11) 0.0163(5) 0.4479(7) 0.168(6) Uani 1 1 d U
H10M H 0.3984 0.0229 0.4518 0.252 Uiso 1 1 calc R
H10N H 0.4728 0.0451 0.4425 0.252 Uiso 1 1 calc R
H10O H 0.4745 0.0015 0.4769 0.252 Uiso 1 1 calc R
C106 C 0.3761(9) -0.0263(5) 0.3901(8) 0.178(7) Uani 1 1 d U
H10P H 0.3559 -0.0353 0.4181 0.268 Uiso 1 1 calc R
H10Q H 0.3695 -0.0514 0.3668 0.268 Uiso 1 1 calc R
H10R H 0.3511 0.0012 0.3757 0.268 Uiso 1 1 calc R
C107 C 0.4796(10) 0.0140(6) 0.3769(8) 0.167(6) Uani 1 1 d U
H10S H 0.4650 0.0071 0.3429 0.250 Uiso 1 1 calc R
H10T H 0.5324 0.0118 0.3860 0.250 Uiso 1 1 calc R
H10U H 0.4640 0.0452 0.3832 0.250 Uiso 1 1 calc R
C108 C 1.0876(6) 0.3666(3) 0.2430(4) 0.043(2) Uani 1 1 d U
C109 C 1.1662(5) 0.3578(3) 0.2506(4) 0.038(2) Uani 1 1 d U
C110 C 1.2015(6) 0.3530(3) 0.2123(4) 0.040(2) Uani 1 1 d U
H110 H 1.1748 0.3555 0.1807 0.049 Uiso 1 1 calc R
C111 C 1.2762(6) 0.3445(3) 0.2195(4) 0.046(2) Uani 1 1 d U
C112 C 1.3127(6) 0.3394(3) 0.2667(4) 0.043(2) Uani 1 1 d U
H112 H 1.3632 0.3330 0.2724 0.052 Uiso 1 1 calc R
C113 C 1.2776(6) 0.3434(3) 0.3054(4) 0.044(2) Uani 1 1 d U
C114 C 1.2052(5) 0.3536(3) 0.2966(4) 0.041(2) Uani 1 1 d U
H114 H 1.1809 0.3580 0.3227 0.049 Uiso 1 1 calc R
C115 C 1.3173(7) 0.3415(4) 0.1777(4) 0.064(3) Uani 1 1 d U
C116 C 1.2879(9) 0.3766(6) 0.1393(5) 0.129(5) Uani 1 1 d U
H11A H 1.3124 0.3728 0.1120 0.194 Uiso 1 1 calc R
H11B H 1.2968 0.4077 0.1523 0.194 Uiso 1 1 calc R
H11C H 1.2356 0.3720 0.1290 0.194 Uiso 1 1 calc R
C117 C 1.3116(10) 0.2964(5) 0.1579(6) 0.146(5) Uani 1 1 d U
H11D H 1.2632 0.2841 0.1586 0.219 Uiso 1 1 calc R
H11E H 1.3483 0.2765 0.1767 0.219 Uiso 1 1 calc R
H11F H 1.3195 0.2977 0.1249 0.219 Uiso 1 1 calc R
C118 C 1.3930(8) 0.3584(6) 0.1927(5) 0.131(5) Uani 1 1 d U
H11G H 1.4250 0.3325 0.2039 0.196 Uiso 1 1 calc R
H11H H 1.3945 0.3809 0.2185 0.196 Uiso 1 1 calc R
H11I H 1.4093 0.3731 0.1655 0.196 Uiso 1 1 calc R
C119 C 1.3177(6) 0.3348(4) 0.3574(4) 0.056(2) Uani 1 1 d U
C120 C 1.3995(6) 0.3302(4) 0.3616(5) 0.079(3) Uani 1 1 d U
H12A H 1.4103 0.3051 0.3411 0.119 Uiso 1 1 calc R
H12B H 1.4215 0.3236 0.3948 0.119 Uiso 1 1 calc R
H12C H 1.4194 0.3590 0.3516 0.119 Uiso 1 1 calc R
C121 C 1.2885(7) 0.2887(4) 0.3740(4) 0.076(3) Uani 1 1 d U
H12D H 1.3047 0.2632 0.3560 0.114 Uiso 1 1 calc R
H12E H 1.2354 0.2894 0.3684 0.114 Uiso 1 1 calc R
H12F H 1.3071 0.2843 0.4081 0.114 Uiso 1 1 calc R
C122 C 1.2990(7) 0.3731(4) 0.3898(4) 0.086(4) Uani 1 1 d U
H12G H 1.3218 0.3666 0.4229 0.130 Uiso 1 1 calc R
H12H H 1.2463 0.3747 0.3875 0.130 Uiso 1 1 calc R
H12I H 1.3170 0.4025 0.3799 0.130 Uiso 1 1 calc R
O100 O 1.0536(4) 0.3541(2) 0.2006(3) 0.0513(19) Uani 1 1 d .
O101 O 1.0571(4) 0.3836(3) 0.2731(3) 0.069(2) Uani 1 1 d .
O102 O 0.7201(4) -0.1395(2) 0.4324(3) 0.060(2) Uani 1 1 d .
O103 O 0.6953(4) -0.0821(2) 0.3817(3) 0.062(2) Uani 1 1 d .

loop_
_atom_site_aniso_label
_atom_site_aniso_U_11
_atom_site_aniso_U_22
_atom_site_aniso_U_33
_atom_site_aniso_U_23
_atom_site_aniso_U_13
_atom_site_aniso_U_12
Cr1 0.0354(10) 0.0446(10) 0.0407(10) -0.0013(8) 0.0084(7) 0.0161(8)
Cr2 0.0522(11) 0.0461(10) 0.0355(10) -0.0035(8) 0.0039(8) 0.0181(8)
Cr3 0.0452(11) 0.0620(11) 0.0365(10) 0.0086(9) 0.0083(8) -0.0063(9)
Cr4 0.0489(11) 0.0397(10) 0.0314(10) 0.0010(8) 0.0088(8) 0.0047(8)
Cr5 0.0444(10) 0.0427(10) 0.0300(10) -0.0045(8) 0.0076(7) -0.0120(8)
Cr6 0.0403(10) 0.0566(11) 0.0434(11) -0.0120(9) 0.0046(8) 0.0023(8)
Cr7 0.0563(12) 0.0785(13) 0.0404(11) -0.0159(10) -0.0064(9) 0.0304(10)
Cr8 0.0296(10) 0.0657(12) 0.0479(11) -0.0191(9) 0.0012(8) 0.0096(8)
Cu1 0.0354(10) 0.0446(10) 0.0407(10) -0.0013(8) 0.0084(7) 0.0161(8)
Cu2 0.0522(11) 0.0461(10) 0.0355(10) -0.0035(8) 0.0039(8) 0.0181(8)
Cu3 0.0452(11) 0.0620(11) 0.0365(10) 0.0086(9) 0.0083(8) -0.0063(9)
Cu4 0.0489(11) 0.0397(10) 0.0314(10) 0.0010(8) 0.0088(8) 0.0047(8)
Cu5 0.0444(10) 0.0427(10) 0.0300(10) -0.0045(8) 0.0076(7) -0.0120(8)
Cu6 0.0403(10) 0.0566(11) 0.0434(11) -0.0120(9) 0.0046(8) 0.0023(8)
Cu7 0.0563(12) 0.0785(13) 0.0404(11) -0.0159(10) -0.0064(9) 0.0304(10)
Cu8 0.0296(10) 0.0657(12) 0.0479(11) -0.0191(9) 0.0012(8) 0.0096(8)
F1 0.029(3) 0.022(3) 0.033(3) -0.004(2) 0.004(2) 0.007(2)
F2 0.045(3) 0.030(3) 0.031(3) 0.003(2) 0.012(2) -0.002(2)
F3 0.044(3) 0.024(3) 0.028(3) 0.003(2) 0.008(2) 0.002(2)
F4 0.049(3) 0.028(3) 0.023(3) -0.002(2) 0.012(2) -0.006(2)
F5 0.029(3) 0.026(3) 0.032(3) -0.001(2) 0.005(2) -0.003(2)
F6 0.033(3) 0.038(3) 0.051(4) 0.010(3) 0.017(3) 0.006(2)
F7 0.026(3) 0.045(3) 0.049(4) -0.020(3) 0.010(3) 0.003(2)
F8 0.029(3) 0.030(3) 0.041(3) -0.006(2) 0.011(2) 0.004(2)
O1 0.089(6) 0.024(4) 0.059(5) 0.007(4) 0.050(4) 0.025(4)
O2 0.131(7) 0.031(4) 0.040(5) 0.010(4) 0.038(5) 0.027(4)
O3 0.032(5) 0.102(6) 0.049(5) -0.018(4) 0.007(4) 0.023(4)
O4 0.037(5) 0.114(7) 0.050(5) -0.020(5) 0.002(4) 0.030(4)
O5 0.080(6) 0.072(5) 0.039(5) 0.001(4) 0.006(4) 0.043(4)
O6 0.056(5) 0.080(5) 0.041(5) -0.008(4) 0.022(4) 0.002(4)
O7 0.042(5) 0.059(5) 0.053(5) -0.020(4) 0.013(4) -0.006(4)
O8 0.059(5) 0.053(5) 0.055(5) 0.033(4) -0.011(4) -0.019(4)
O9 0.056(5) 0.060(5) 0.038(5) -0.007(4) -0.003(4) 0.020(4)
O10 0.066(5) 0.041(4) 0.058(5) -0.008(4) 0.011(4) 0.000(4)
O11 0.060(5) 0.108(6) 0.051(6) 0.027(5) 0.019(4) 0.004(5)
O12 0.063(6) 0.085(5) 0.032(4) 0.004(4) 0.012(4) 0.011(4)
O13 0.069(6) 0.057(5) 0.028(4) -0.019(4) 0.013(4) -0.004(4)
O14 0.057(5) 0.078(6) 0.044(5) -0.020(4) 0.005(4) -0.022(4)
O15 0.037(4) 0.032(4) 0.044(4) 0.012(3) 0.008(3) 0.000(3)
O16 0.038(4) 0.045(4) 0.034(4) 0.012(3) 0.005(3) 0.002(3)
O17 0.050(5) 0.037(4) 0.072(6) -0.005(4) 0.028(4) -0.019(3)
O18 0.061(5) 0.065(5) 0.062(5) 0.003(4) 0.032(4) -0.021(4)
O19 0.042(5) 0.072(5) 0.035(4) -0.005(4) 0.002(4) -0.010(4)
O20 0.048(5) 0.082(6) 0.055(6) -0.011(5) -0.006(4) 0.021(4)
O21 0.087(6) 0.036(4) 0.041(5) -0.009(4) -0.007(4) 0.019(4)
O22 0.115(7) 0.035(4) 0.022(4) 0.003(3) 0.017(4) 0.016(4)
O23 0.041(5) 0.094(6) 0.074(6) -0.014(5) 0.012(4) 0.014(4)
O24 0.123(9) 0.211(11) 0.053(6) 0.050(7) 0.053(6) 0.120(8)
O25 0.034(5) 0.121(7) 0.079(6) -0.054(6) 0.011(4) -0.024(5)
O26 0.041(5) 0.069(5) 0.058(5) -0.014(4) 0.006(4) -0.024(4)
O27 0.026(4) 0.052(5) 0.090(6) -0.034(4) -0.002(4) 0.001(4)
O28 0.034(5) 0.074(5) 0.078(6) -0.043(4) 0.002(4) -0.002(4)
O29 0.039(4) 0.066(5) 0.041(4) -0.013(4) 0.007(3) 0.014(4)
O30 0.049(5) 0.049(4) 0.047(5) 0.000(4) 0.011(4) 0.027(4)
O31 0.045(5) 0.044(4) 0.064(5) -0.017(4) -0.002(4) 0.015(4)
O32 0.033(4) 0.046(4) 0.043(4) -0.010(4) 0.010(3) -0.002(4)
C1 0.047(6) 0.041(5) 0.052(7) 0.013(5) 0.006(5) -0.003(5)
C2 0.065(6) 0.032(5) 0.061(6) 0.014(4) 0.020(5) 0.002(5)
C3 0.074(7) 0.047(6) 0.083(9) 0.031(6) 0.013(6) 0.007(5)
C4 0.100(9) 0.037(6) 0.098(9) 0.009(6) -0.003(7) 0.005(6)
C5 0.129(10) 0.054(7) 0.099(9) 0.018(6) 0.062(8) -0.002(7)
C6 0.031(5) 0.042(6) 0.042(6) 0.003(5) 0.007(4) 0.007(5)
C7 0.031(5) 0.058(5) 0.052(6) 0.006(4) 0.004(4) 0.002(5)
C8 0.053(7) 0.050(6) 0.069(7) 0.011(5) -0.012(5) -0.007(5)
C9 0.063(8) 0.054(6) 0.089(9) 0.005(6) -0.026(6) -0.015(6)
C10 0.032(6) 0.132(10) 0.099(9) 0.024(7) 0.015(6) 0.016(7)
C11 0.061(6) 0.050(6) 0.046(7) 0.011(6) 0.023(6) 0.017(5)
C12 0.077(7) 0.053(6) 0.085(7) -0.003(6) 0.034(6) 0.031(5)
C13 0.167(13) 0.233(15) 0.099(9) -0.013(9) 0.045(9) 0.133(11)
C14 0.162(13) 0.084(9) 0.232(14) 0.055(10) 0.087(12) 0.072(8)
C15 0.074(8) 0.132(11) 0.217(14) -0.036(11) 0.038(10) 0.024(8)
C16 0.035(6) 0.022(5) 0.088(8) 0.011(5) 0.002(6) 0.006(4)
C17 0.046(6) 0.043(6) 0.103(7) 0.022(5) 0.010(5) -0.008(4)
C18 0.089(9) 0.062(8) 0.116(10) 0.012(7) 0.040(7) -0.017(6)
C19 0.084(9) 0.047(7) 0.122(9) 0.001(6) 0.019(7) -0.027(6)
C20 0.084(9) 0.061(8) 0.152(11) 0.058(8) 0.000(8) -0.018(6)
C21 0.069(7) 0.026(5) 0.038(6) 0.007(5) 0.023(6) 0.015(5)
C22 0.098(7) 0.037(5) 0.054(6) 0.009(5) 0.025(5) -0.007(5)
C23 0.159(12) 0.044(7) 0.100(8) -0.024(7) 0.051(8) 0.003(8)
C24 0.109(8) 0.066(8) 0.126(11) 0.013(8) 0.052(8) -0.010(7)
C25 0.152(11) 0.057(8) 0.098(9) 0.047(7) -0.015(8) -0.013(8)
C26 0.076(8) 0.184(11) 0.044(7) 0.042(8) 0.034(7) 0.034(9)
C27 0.101(8) 0.215(10) 0.075(7) 0.046(8) 0.045(6) 0.031(8)
C28 0.097(9) 0.203(13) 0.073(9) 0.040(10) 0.054(7) 0.043(10)
C29 0.187(15) 0.195(11) 0.173(14) 0.062(11) 0.074(12) 0.036(11)
C30 0.116(11) 0.262(15) 0.070(8) 0.085(10) 0.049(7) 0.050(11)
C31 0.097(9) 0.085(8) 0.044(7) -0.033(6) 0.013(7) -0.030(8)
C32 0.136(9) 0.131(8) 0.080(7) -0.067(7) 0.002(7) -0.038(8)
C33 0.143(10) 0.261(16) 0.126(13) -0.142(12) -0.032(9) -0.009(11)
C34 0.261(16) 0.127(9) 0.171(14) -0.084(9) -0.048(13) -0.011(11)
C35 0.234(14) 0.266(15) 0.069(10) -0.106(10) 0.027(10) -0.091(14)
C36 0.045(6) 0.030(5) 0.022(5) -0.002(4) 0.004(5) -0.009(5)
C37 0.048(5) 0.040(5) 0.047(5) 0.015(4) 0.000(4) -0.003(4)
C38 0.097(9) 0.062(7) 0.056(7) 0.025(6) -0.018(6) -0.015(7)
C39 0.060(7) 0.068(8) 0.117(10) 0.059(7) 0.010(6) -0.008(6)
C40 0.082(8) 0.048(6) 0.080(8) -0.002(6) -0.003(6) 0.011(6)
C41 0.050(6) 0.035(5) 0.068(7) 0.009(6) 0.011(6) -0.016(5)
C42 0.074(6) 0.045(5) 0.092(7) 0.017(6) 0.010(6) -0.029(5)
C43 0.084(8) 0.072(8) 0.173(12) 0.043(9) -0.017(8) -0.047(6)
C44 0.143(12) 0.082(9) 0.107(8) 0.036(8) 0.048(8) -0.033(8)
C45 0.097(9) 0.033(6) 0.128(10) 0.002(7) 0.013(8) -0.036(5)
C46 0.043(6) 0.037(6) 0.034(6) -0.003(5) -0.002(5) 0.000(5)
C47 0.046(5) 0.049(5) 0.052(5) 0.005(5) -0.011(4) 0.003(4)
C48 0.062(8) 0.075(7) 0.098(9) 0.005(7) -0.013(7) -0.022(6)
C49 0.078(9) 0.080(8) 0.052(6) 0.004(6) -0.020(5) 0.012(6)
C50 0.062(8) 0.066(6) 0.090(9) 0.009(6) -0.005(7) 0.021(6)
C51 0.066(7) 0.033(5) 0.042(7) -0.004(5) 0.007(5) 0.018(5)
C52 0.088(7) 0.037(5) 0.058(6) 0.009(5) 0.014(5) 0.011(5)
C53 0.170(11) 0.051(7) 0.149(11) 0.025(8) 0.075(10) 0.048(8)
C54 0.268(16) 0.060(8) 0.066(7) 0.018(7) 0.003(9) 0.001(10)
C55 0.117(9) 0.091(9) 0.173(13) 0.071(10) -0.012(9) -0.037(8)
C56 0.060(7) 0.093(8) 0.074(9) -0.003(7) 0.037(7) 0.006(6)
C57 0.063(7) 0.099(7) 0.102(8) -0.001(6) 0.051(6) -0.007(5)
C58 0.077(9) 0.111(10) 0.126(9) -0.014(8) 0.060(8) 0.014(8)
C59 0.082(9) 0.147(10) 0.154(13) -0.040(9) 0.065(9) -0.021(8)
C60 0.096(10) 0.138(10) 0.146(11) 0.024(9) 0.047(10) 0.044(8)
C61 0.041(7) 0.081(7) 0.077(7) -0.046(6) 0.026(6) -0.013(6)
C62 0.049(6) 0.075(7) 0.101(7) -0.044(5) 0.034(6) -0.025(5)
C63 0.052(7) 0.071(8) 0.095(8) -0.019(6) 0.040(6) -0.021(6)
C64 0.088(8) 0.063(7) 0.123(11) -0.029(7) 0.050(8) -0.005(6)
C65 0.085(8) 0.094(9) 0.155(12) -0.072(8) 0.061(8) -0.045(7)
C66 0.051(7) 0.053(6) 0.057(6) -0.011(5) 0.019(6) 0.011(5)
C67 0.057(5) 0.055(5) 0.059(6) -0.017(5) 0.025(5) 0.001(5)
C68 0.068(6) 0.053(7) 0.079(8) -0.010(6) 0.030(6) 0.015(5)
C69 0.096(9) 0.057(7) 0.114(10) -0.025(7) 0.032(8) -0.022(6)
C70 0.082(9) 0.125(10) 0.064(6) -0.029(7) 0.024(6) 0.019(8)
C71 0.033(6) 0.035(5) 0.045(5) 0.005(5) 0.014(4) 0.006(5)
C72 0.035(5) 0.039(5) 0.044(5) 0.001(5) 0.008(4) 0.003(4)
C73 0.045(6) 0.060(6) 0.046(6) 0.004(6) 0.005(5) 0.006(5)
C74 0.051(7) 0.130(10) 0.050(7) 0.018(7) 0.017(6) 0.004(6)
C75 0.085(9) 0.048(6) 0.096(9) -0.004(6) -0.029(7) 0.001(6)
C76 0.060(7) 0.046(6) 0.034(6) 0.005(5) -0.004(5) -0.004(6)
C77 0.097(7) 0.058(6) 0.082(7) 0.025(6) -0.008(6) -0.015(6)
C78 0.246(15) 0.081(9) 0.121(9) 0.008(8) -0.098(9) -0.062(10)
C79 0.110(9) 0.044(6) 0.071(8) 0.011(6) 0.010(7) 0.001(6)
C80 0.092(10) 0.115(11) 0.269(14) 0.099(11) 0.056(10) 0.003(8)
N1 0.076(8) 0.076(7) 0.065(7) 0.013(6) -0.002(5) 0.003(6)
C81 0.047(6) 0.024(5) 0.038(6) -0.015(4) 0.005(5) 0.006(4)
C82 0.067(6) 0.044(5) 0.059(6) 0.002(4) 0.009(5) 0.012(5)
C83 0.065(6) 0.040(4) 0.046(6) -0.004(4) 0.012(5) 0.011(5)
C84 0.095(7) 0.052(5) 0.064(6) 0.007(5) 0.008(5) 0.010(5)
C85 0.097(7) 0.049(5) 0.066(6) 0.002(5) 0.010(6) 0.007(5)
C86 0.083(8) 0.070(7) 0.071(7) 0.013(6) 0.008(7) -0.002(6)
C87 0.049(6) 0.044(5) 0.029(6) 0.003(5) 0.000(5) 0.003(5)
C88 0.063(6) 0.060(5) 0.059(6) 0.011(5) -0.008(5) -0.001(5)
C89 0.044(6) 0.051(5) 0.052(6) 0.012(4) -0.004(5) 0.003(4)
C90 0.053(6) 0.064(6) 0.079(7) 0.027(5) -0.009(5) -0.003(5)
C91 0.058(6) 0.062(6) 0.095(7) 0.028(5) -0.014(6) -0.006(5)
C92 0.067(8) 0.053(6) 0.082(8) 0.027(6) -0.012(6) -0.003(5)
C93 0.044(6) 0.032(6) 0.048(6) 0.001(5) -0.005(5) 0.001(5)
C94 0.042(5) 0.031(4) 0.042(5) -0.007(4) -0.004(4) 0.006(4)
C95 0.040(5) 0.037(5) 0.048(5) -0.003(4) -0.006(4) 0.005(4)
C96 0.036(5) 0.045(4) 0.060(5) -0.006(4) -0.003(4) 0.000(4)
C97 0.036(5) 0.053(5) 0.061(6) -0.009(4) -0.002(4) 0.008(4)
C98 0.048(5) 0.045(5) 0.065(6) -0.004(4) -0.006(4) 0.014(4)
C99 0.051(5) 0.036(5) 0.049(5) -0.002(4) -0.005(4) 0.007(4)
C100 0.046(5) 0.066(6) 0.081(6) 0.006(5) 0.009(5) -0.005(4)
C101 0.063(8) 0.068(7) 0.149(12) 0.042(7) 0.036(7) -0.004(6)
C102 0.061(8) 0.096(9) 0.121(10) -0.007(8) 0.013(7) -0.023(6)
C103 0.078(9) 0.096(9) 0.077(8) 0.017(7) 0.014(6) 0.008(7)
C104 0.070(6) 0.057(6) 0.126(8) 0.012(5) -0.011(6) 0.031(5)
C105 0.208(15) 0.088(10) 0.179(12) -0.029(8) -0.041(11) 0.092(10)
C106 0.093(8) 0.090(10) 0.305(17) 0.042(11) -0.090(11) 0.020(8)
C107 0.130(11) 0.126(12) 0.240(14) 0.105(11) 0.023(11) 0.075(9)
C108 0.059(5) 0.021(5) 0.049(7) 0.012(5) 0.016(5) -0.004(5)
C109 0.055(4) 0.020(4) 0.042(5) 0.007(4) 0.016(4) -0.006(4)
C110 0.059(5) 0.023(4) 0.042(5) 0.008(4) 0.015(4) -0.012(4)
C111 0.061(5) 0.031(4) 0.051(4) 0.003(4) 0.025(4) -0.016(4)
C112 0.049(5) 0.031(5) 0.053(5) 0.005(5) 0.017(4) -0.011(4)
C113 0.052(5) 0.037(4) 0.045(4) 0.000(4) 0.012(4) -0.008(4)
C114 0.052(5) 0.033(5) 0.039(4) -0.002(4) 0.015(4) -0.009(4)
C115 0.084(6) 0.055(5) 0.067(6) 0.008(5) 0.049(5) -0.017(5)
C116 0.146(11) 0.175(11) 0.080(9) 0.055(9) 0.056(8) 0.026(10)
C117 0.238(15) 0.098(8) 0.147(12) -0.037(8) 0.152(11) -0.040(9)
C118 0.089(8) 0.231(14) 0.085(10) 0.001(10) 0.050(7) -0.048(9)
C119 0.061(5) 0.061(5) 0.046(5) -0.004(5) 0.006(4) -0.006(5)
C120 0.070(6) 0.080(8) 0.080(9) -0.002(7) -0.007(6) -0.007(6)
C121 0.083(8) 0.082(7) 0.061(8) 0.027(6) 0.007(7) 0.005(6)
C122 0.103(9) 0.090(8) 0.055(7) -0.020(6) -0.014(7) 0.007(7)
O100 0.046(5) 0.056(5) 0.049(5) 0.012(4) -0.001(4) -0.004(4)
O101 0.059(5) 0.079(6) 0.069(6) -0.011(5) 0.013(4) 0.012(4)
O102 0.042(5) 0.056(5) 0.085(6) 0.013(4) 0.021(4) 0.007(4)
O103 0.051(5) 0.066(5) 0.068(6) 0.030(5) 0.012(4) 0.006(4)

loop_
_atom_type_symbol
_atom_type_description
_atom_type_scat_dispersion_real
_atom_type_scat_dispersion_imag
_atom_type_scat_source
C C 0.0033 0.0016 'International Tables Vol C Tables 4.2.6.8 and 6.1.1.4'
H H 0.0000 0.0000 'International Tables Vol C Tables 4.2.6.8 and 6.1.1.4'
N N 0.0061 0.0033 'International Tables Vol C Tables 4.2.6.8 and 6.1.1.4'
O O 0.0106 0.0060 'International Tables Vol C Tables 4.2.6.8 and 6.1.1.4'
F F 0.0171 0.0103 'International Tables Vol C Tables 4.2.6.8 and 6.1.1.4'
Cr Cr 0.3209 0.6236 'International Tables Vol C Tables 4.2.6.8 and 6.1.1.4'
Cu Cu 0.3201 1.2651 'International Tables Vol C Tables 4.2.6.8 and 6.1.1.4'

loop_
_geom_angle_atom_site_label_1
_geom_angle_atom_site_label_2
_geom_angle_atom_site_label_3
_geom_angle
F8 Cr1 O3 177.6(3)
F8 Cr1 O32 92.4(2)
O3 Cr1 O32 87.4(3)
F8 Cr1 O30 91.2(2)
O3 Cr1 O30 86.5(3)
O32 Cr1 O30 90.9(3)
F8 Cr1 F1 89.0(2)
O3 Cr1 F1 93.4(3)
O32 Cr1 F1 90.5(2)
O30 Cr1 F1 178.6(2)
F8 Cr1 O1 90.3(3)
O3 Cr1 O1 89.8(3)
O32 Cr1 O1 177.0(3)
O30 Cr1 O1 87.8(3)
F1 Cr1 O1 90.8(2)
F2 Cr2 O7 91.4(3)
F2 Cr2 O5 91.3(3)
O7 Cr2 O5 91.6(3)
F2 Cr2 O4 177.7(3)
O7 Cr2 O4 89.6(3)
O5 Cr2 O4 86.6(3)
F2 Cr2 O2 90.0(3)
O7 Cr2 O2 178.6(3)
O5 Cr2 O2 88.1(3)
O4 Cr2 O2 89.0(3)
F2 Cr2 F1 88.9(2)
O7 Cr2 F1 90.5(2)
O5 Cr2 F1 177.9(3)
O4 Cr2 F1 93.1(3)
O2 Cr2 F1 89.8(2)
O9 Cr3 F3 90.8(3)
O9 Cr3 F2 88.1(2)
F3 Cr3 F2 89.4(2)
O9 Cr3 O11 95.0(3)
F3 Cr3 O11 89.8(3)
F2 Cr3 O11 176.9(3)
O9 Cr3 O6 88.2(3)
F3 Cr3 O6 177.1(3)
F2 Cr3 O6 93.3(3)
O11 Cr3 O6 87.6(3)
O9 Cr3 O8 176.2(3)
F3 Cr3 O8 91.5(3)
F2 Cr3 O8 89.0(3)
O11 Cr3 O8 88.0(3)
O6 Cr3 O8 89.6(3)
F4 Cr4 F3 89.2(2)
F4 Cr4 O13 92.4(3)
F3 Cr4 O13 178.3(3)
F4 Cr4 O12 178.1(3)
F3 Cr4 O12 89.6(3)
O13 Cr4 O12 88.7(3)
F4 Cr4 O15 90.8(2)
F3 Cr4 O15 88.2(2)
O13 Cr4 O15 91.7(3)
O12 Cr4 O15 87.6(3)
F4 Cr4 O10 88.3(2)
F3 Cr4 O10 91.3(3)
O13 Cr4 O10 88.9(3)
O12 Cr4 O10 93.3(3)
O15 Cr4 O10 178.9(3)
F4 Cr5 F5 87.69(19)
F4 Cr5 O14 90.2(3)
F5 Cr5 O14 177.8(3)
F4 Cr5 O16 91.5(2)
F5 Cr5 O16 89.3(2)
O14 Cr5 O16 91.2(3)
F4 Cr5 O19 178.2(3)
F5 Cr5 O19 94.1(3)
O14 Cr5 O19 88.0(3)
O16 Cr5 O19 88.7(3)
F4 Cr5 O17 90.3(2)
F5 Cr5 O17 90.7(3)
O14 Cr5 O17 88.9(3)
O16 Cr5 O17 178.2(3)
O19 Cr5 O17 89.5(3)
F6 Cr6 F5 90.1(2)
F6 Cr6 O23 94.3(3)
F5 Cr6 O23 175.0(3)
F6 Cr6 O18 91.7(3)
F5 Cr6 O18 91.0(3)
O23 Cr6 O18 91.1(3)
F6 Cr6 O21 91.3(2)
F5 Cr6 O21 88.1(3)
O23 Cr6 O21 89.6(3)
O18 Cr6 O21 176.9(3)
F6 Cr6 O20 177.9(3)
F5 Cr6 O20 90.0(3)
O23 Cr6 O20 85.5(3)
O18 Cr6 O20 90.4(3)
O21 Cr6 O20 86.6(3)
O24 Cr7 F7 177.6(3)
O24 Cr7 O22 87.8(4)
F7 Cr7 O22 90.9(3)
O24 Cr7 F6 91.6(3)
F7 Cr7 F6 86.4(2)
O22 Cr7 F6 88.0(2)
O24 Cr7 O27 91.8(4)
F7 Cr7 O27 90.2(2)
O22 Cr7 O27 88.3(3)
F6 Cr7 O27 174.9(3)
O24 Cr7 O25 93.3(3)
F7 Cr7 O25 88.0(3)
O22 Cr7 O25 178.1(3)
F6 Cr7 O25 93.5(3)
O27 Cr7 O25 90.2(3)
O28 Cr8 F7 92.8(3)
O28 Cr8 O26 92.5(3)
F7 Cr8 O26 94.2(3)
O28 Cr8 F8 177.8(3)
F7 Cr8 F8 86.3(2)
O26 Cr8 F8 89.5(3)
O28 Cr8 O31 88.5(3)
F7 Cr8 O31 89.4(3)
O26 Cr8 O31 176.2(3)
F8 Cr8 O31 89.6(2)
O28 Cr8 O29 87.9(3)
F7 Cr8 O29 178.3(3)
O26 Cr8 O29 87.3(3)
F8 Cr8 O29 93.0(2)
O31 Cr8 O29 89.0(3)
Cr2 F1 Cr1 121.8(2)
Cr2 F2 Cr3 123.3(3)
Cr3 F3 Cr4 125.7(2)
Cr5 F4 Cr4 123.9(2)
Cr5 F5 Cr6 123.5(2)
Cr6 F6 Cr7 122.6(2)
Cr8 F7 Cr7 122.2(3)
Cr1 F8 Cr8 121.8(2)
C1 O1 Cr1 135.2(7)
C1 O2 Cr2 133.7(7)
C6 O3 Cr1 135.7(7)
C6 O4 Cr2 137.4(6)
C11 O5 Cr2 132.7(7)
C11 O6 Cr3 134.8(7)
C16 O7 Cr2 137.0(7)
C16 O8 Cr3 128.4(6)
C21 O9 Cr3 136.8(6)
C21 O10 Cr4 133.7(7)
C26 O11 Cr3 135.4(8)
C26 O12 Cr4 134.9(8)
C31 O13 Cr4 134.1(7)
C31 O14 Cr5 130.5(8)
C36 O15 Cr4 129.6(6)
C36 O16 Cr5 135.6(6)
C41 O17 Cr5 131.5(7)
C41 O18 Cr6 136.9(7)
C46 O19 Cr5 135.2(7)
C46 O20 Cr6 132.8(7)
C51 O21 Cr6 129.6(7)
C51 O22 Cr7 136.3(7)
C56 O23 Cr6 137.6(8)
C56 O24 Cr7 132.0(8)
C61 O25 Cr7 131.0(8)
C61 O26 Cr8 135.5(8)
C66 O27 Cr7 133.9(7)
C66 O28 Cr8 131.2(6)
C71 O29 Cr8 133.9(6)
C71 O30 Cr1 130.4(6)
C76 O31 Cr8 128.3(7)
C76 O32 Cr1 136.5(7)
O1 C1 O2 126.2(9)
O1 C1 C2 119.4(9)
O2 C1 C2 114.3(9)
C4 C2 C5 109.3(8)
C4 C2 C3 109.9(8)
C5 C2 C3 109.5(8)
C4 C2 C1 110.7(8)
C5 C2 C1 110.2(8)
C3 C2 C1 107.2(7)
C2 C3 H3A 109.5
C2 C3 H3B 109.5
H3A C3 H3B 109.5
C2 C3 H3C 109.5
H3A C3 H3C 109.5
H3B C3 H3C 109.5
C2 C4 H4A 109.5
C2 C4 H4B 109.5
H4A C4 H4B 109.5
C2 C4 H4C 109.5
H4A C4 H4C 109.5
H4B C4 H4C 109.5
C2 C5 H5A 109.5
C2 C5 H5B 109.5
H5A C5 H5B 109.5
C2 C5 H5C 109.5
H5A C5 H5C 109.5
H5B C5 H5C 109.5
O3 C6 O4 123.5(9)
O3 C6 C7 117.4(10)
O4 C6 C7 118.9(9)
C9 C7 C10 114.0(10)
C9 C7 C6 107.8(8)
C10 C7 C6 109.7(10)
C9 C7 C8 109.7(9)
C10 C7 C8 108.9(9)
C6 C7 C8 106.4(8)
C7 C8 H8A 109.5
C7 C8 H8B 109.5
H8A C8 H8B 109.5
C7 C8 H8C 109.5
H8A C8 H8C 109.5
H8B C8 H8C 109.5
C7 C9 H9A 109.5
C7 C9 H9B 109.5
H9A C9 H9B 109.5
C7 C9 H9C 109.5
H9A C9 H9C 109.5
H9B C9 H9C 109.5
C7 C10 H10A 109.5
C7 C10 H10B 109.5
H10A C10 H10B 109.5
C7 C10 H10C 109.5
H10A C10 H10C 109.5
H10B C10 H10C 109.5
O5 C11 O6 123.8(10)
O5 C11 C12 118.9(11)
O6 C11 C12 117.3(11)
C14 C12 C13 112.2(14)
C14 C12 C15 109.3(14)
C13 C12 C15 101.7(14)
C14 C12 C11 110.1(11)
C13 C12 C11 113.8(12)
C15 C12 C11 109.3(11)
C12 C13 H13A 109.5
C12 C13 H13B 109.5
H13A C13 H13B 109.5
C12 C13 H13C 109.5
H13A C13 H13C 109.5
H13B C13 H13C 109.5
C12 C14 H14A 109.5
C12 C14 H14B 109.5
H14A C14 H14B 109.5
C12 C14 H14C 109.5
H14A C14 H14C 109.5
H14B C14 H14C 109.5
C12 C15 H15A 109.5
C12 C15 H15B 109.5
H15A C15 H15B 109.5
C12 C15 H15C 109.5
H15A C15 H15C 109.5
H15B C15 H15C 109.5
O8 C16 O7 125.7(10)
O8 C16 C17 116.8(11)
O7 C16 C17 117.4(11)
C20 C17 C19 109.9(10)
C20 C17 C18 112.3(12)
C19 C17 C18 109.5(10)
C20 C17 C16 110.3(10)
C19 C17 C16 111.2(11)
C18 C17 C16 103.5(9)
C17 C18 H18A 109.5
C17 C18 H18B 109.5
H18A C18 H18B 109.5
C17 C18 H18C 109.5
H18A C18 H18C 109.5
H18B C18 H18C 109.5
C17 C19 H19A 109.5
C17 C19 H19B 109.5
H19A C19 H19B 109.5
C17 C19 H19C 109.5
H19A C19 H19C 109.5
H19B C19 H19C 109.5
C17 C20 H20A 109.5
C17 C20 H20B 109.5
H20A C20 H20B 109.5
C17 C20 H20C 109.5
H20A C20 H20C 109.5
H20B C20 H20C 109.5
O9 C21 O10 123.8(9)
O9 C21 C22 119.5(10)
O10 C21 C22 116.5(10)
C21 C22 C23 108.3(9)
C21 C22 C25 110.0(10)
C23 C22 C25 111.2(11)
C21 C22 C24 108.4(10)
C23 C22 C24 107.5(11)
C25 C22 C24 111.4(11)
C22 C23 H23A 109.5
C22 C23 H23B 109.5
H23A C23 H23B 109.5
C22 C23 H23C 109.5
H23A C23 H23C 109.5
H23B C23 H23C 109.5
C22 C24 H24A 109.5
C22 C24 H24B 109.5
H24A C24 H24B 109.5
C22 C24 H24C 109.5
H24A C24 H24C 109.5
H24B C24 H24C 109.5
C22 C25 H25A 109.5
C22 C25 H25B 109.5
H25A C25 H25B 109.5
C22 C25 H25C 109.5
H25A C25 H25C 109.5
H25B C25 H25C 109.5
O12 C26 O11 125.4(11)
O12 C26 C27 118.3(12)
O11 C26 C27 112.7(14)
C30 C27 C28 122.8(13)
C30 C27 C26 114.4(13)
C28 C27 C26 112.3(12)
C30 C27 C29 93.8(13)
C28 C27 C29 102.0(13)
C26 C27 C29 107.5(14)
C27 C28 H28A 109.5
C27 C28 H28B 109.5
H28A C28 H28B 109.5
C27 C28 H28C 109.5
H28A C28 H28C 109.5
H28B C28 H28C 109.5
C27 C29 H29A 109.5
C27 C29 H29B 109.5
H29A C29 H29B 109.5
C27 C29 H29C 109.5
H29A C29 H29C 109.5
H29B C29 H29C 109.5
C27 C30 H30A 109.5
C27 C30 H30B 109.5
H30A C30 H30B 109.5
C27 C30 H30C 109.5
H30A C30 H30C 109.5
H30B C30 H30C 109.5
O13 C31 O14 127.3(11)
O13 C31 C32 115.7(13)
O14 C31 C32 117.0(13)
C35 C32 C33 118.1(15)
C35 C32 C34 96.3(14)
C33 C32 C34 103.2(13)
C35 C32 C31 114.9(12)
C33 C32 C31 114.2(13)
C34 C32 C31 106.9(13)
C32 C33 H33A 109.5
C32 C33 H33B 109.5
H33A C33 H33B 109.5
C32 C33 H33C 109.5
H33A C33 H33C 109.5
H33B C33 H33C 109.5
C32 C34 H34A 109.5
C32 C34 H34B 109.5
H34A C34 H34B 109.5
C32 C34 H34C 109.5
H34A C34 H34C 109.5
H34B C34 H34C 109.5
C32 C35 H35A 109.5
C32 C35 H35B 109.5
H35A C35 H35B 109.5
C32 C35 H35C 109.5
H35A C35 H35C 109.5
H35B C35 H35C 109.5
O15 C36 O16 126.3(8)
O15 C36 C37 118.0(9)
O16 C36 C37 115.7(9)
C36 C37 C39 112.1(9)
C36 C37 C38 107.8(8)
C39 C37 C38 112.6(9)
C36 C37 C40 107.8(8)
C39 C37 C40 108.1(9)
C38 C37 C40 108.4(9)
C37 C38 H38A 109.5
C37 C38 H38B 109.5
H38A C38 H38B 109.5
C37 C38 H38C 109.5
H38A C38 H38C 109.5
H38B C38 H38C 109.5
C37 C39 H39A 109.5
C37 C39 H39B 109.5
H39A C39 H39B 109.5
C37 C39 H39C 109.5
H39A C39 H39C 109.5
H39B C39 H39C 109.5
C37 C40 H40A 109.5
C37 C40 H40B 109.5
H40A C40 H40B 109.5
C37 C40 H40C 109.5
H40A C40 H40C 109.5
H40B C40 H40C 109.5
O17 C41 O18 123.8(9)
O17 C41 C42 119.4(11)
O18 C41 C42 116.1(11)
C43 C42 C45 113.7(11)
C43 C42 C41 108.9(10)
C45 C42 C41 109.5(11)
C43 C42 C44 106.8(12)
C45 C42 C44 110.2(11)
C41 C42 C44 107.5(10)
C42 C43 H43A 109.5
C42 C43 H43B 109.5
H43A C43 H43B 109.5
C42 C43 H43C 109.5
H43A C43 H43C 109.5
H43B C43 H43C 109.5
C42 C44 H44A 109.5
C42 C44 H44B 109.5
H44A C44 H44B 109.5
C42 C44 H44C 109.5
H44A C44 H44C 109.5
H44B C44 H44C 109.5
C42 C45 H45A 109.5
C42 C45 H45B 109.5
H45A C45 H45B 109.5
C42 C45 H45C 109.5
H45A C45 H45C 109.5
H45B C45 H45C 109.5
O19 C46 O20 123.9(10)
O19 C46 C47 119.0(10)
O20 C46 C47 117.1(10)
C49 C47 C46 110.7(10)
C49 C47 C50 112.6(9)
C46 C47 C50 110.3(9)
C49 C47 C48 109.8(9)
C46 C47 C48 105.4(8)
C50 C47 C48 107.8(10)
C47 C48 H48A 109.5
C47 C48 H48B 109.5
H48A C48 H48B 109.5
C47 C48 H48C 109.5
H48A C48 H48C 109.5
H48B C48 H48C 109.5
C47 C49 H49A 109.5
C47 C49 H49B 109.5
H49A C49 H49B 109.5
C47 C49 H49C 109.5
H49A C49 H49C 109.5
H49B C49 H49C 109.5
C47 C50 H50A 109.5
C47 C50 H50B 109.5
H50A C50 H50B 109.5
C47 C50 H50C 109.5
H50A C50 H50C 109.5
H50B C50 H50C 109.5
O22 C51 O21 128.6(9)
O22 C51 C52 116.6(10)
O21 C51 C52 114.6(10)
C55 C52 C54 114.2(13)
C55 C52 C53 104.7(13)
C54 C52 C53 107.9(12)
C55 C52 C51 111.4(10)
C54 C52 C51 113.1(10)
C53 C52 C51 104.6(10)
C52 C53 H53A 109.5
C52 C53 H53B 109.5
H53A C53 H53B 109.5
C52 C53 H53C 109.5
H53A C53 H53C 109.5
H53B C53 H53C 109.5
C52 C54 H54A 109.5
C52 C54 H54B 109.5
H54A C54 H54B 109.5
C52 C54 H54C 109.5
H54A C54 H54C 109.5
H54B C54 H54C 109.5
C52 C55 H55A 109.5
C52 C55 H55B 109.5
H55A C55 H55B 109.5
C52 C55 H55C 109.5
H55A C55 H55C 109.5
H55B C55 H55C 109.5
O23 C56 O24 124.5(11)
O23 C56 C57 115.2(13)
O24 C56 C57 117.7(13)
C59 C57 C56 109.1(12)
C59 C57 C58 115.8(12)
C56 C57 C58 113.4(12)
C59 C57 C60 105.3(13)
C56 C57 C60 108.4(11)
C58 C57 C60 104.2(11)
C57 C58 H58A 109.5
C57 C58 H58B 109.5
H58A C58 H58B 109.5
C57 C58 H58C 109.5
H58A C58 H58C 109.5
H58B C58 H58C 109.5
C57 C59 H59A 109.5
C57 C59 H59B 109.5
H59A C59 H59B 109.5
C57 C59 H59C 109.5
H59A C59 H59C 109.5
H59B C59 H59C 109.5
C57 C60 H60A 109.5
C57 C60 H60B 109.5
H60A C60 H60B 109.5
C57 C60 H60C 109.5
H60A C60 H60C 109.5
H60B C60 H60C 109.5
O26 C61 O25 125.4(13)
O26 C61 C62 114.1(12)
O25 C61 C62 120.4(11)
C65 C62 C64 111.2(10)
C65 C62 C63 111.7(10)
C64 C62 C63 110.4(11)
C65 C62 C61 110.1(12)
C64 C62 C61 104.8(10)
C63 C62 C61 108.3(9)
C62 C63 H63A 109.5
C62 C63 H63B 109.5
H63A C63 H63B 109.5
C62 C63 H63C 109.5
H63A C63 H63C 109.5
H63B C63 H63C 109.5
C62 C64 H64A 109.5
C62 C64 H64B 109.5
H64A C64 H64B 109.5
C62 C64 H64C 109.5
H64A C64 H64C 109.5
H64B C64 H64C 109.5
C62 C65 H65A 109.5
C62 C65 H65B 109.5
H65A C65 H65B 109.5
C62 C65 H65C 109.5
H65A C65 H65C 109.5
H65B C65 H65C 109.5
O27 C66 O28 125.0(9)
O27 C66 C67 120.5(10)
O28 C66 C67 114.5(10)
C69 C67 C68 113.2(10)
C69 C67 C70 108.0(10)
C68 C67 C70 110.3(9)
C69 C67 C66 106.3(9)
C68 C67 C66 109.9(9)
C70 C67 C66 109.0(9)
C67 C68 H68A 109.5
C67 C68 H68B 109.5
H68A C68 H68B 109.5
C67 C68 H68C 109.5
H68A C68 H68C 109.5
H68B C68 H68C 109.5
C67 C69 H69A 109.5
C67 C69 H69B 109.5
H69A C69 H69B 109.5
C67 C69 H69C 109.5
H69A C69 H69C 109.5
H69B C69 H69C 109.5
C67 C70 H70A 109.5
C67 C70 H70B 109.5
H70A C70 H70B 109.5
C67 C70 H70C 109.5
H70A C70 H70C 109.5
H70B C70 H70C 109.5
O30 C71 O29 123.5(9)
O30 C71 C72 118.9(9)
O29 C71 C72 117.5(9)
C71 C72 C73 112.4(8)
C71 C72 C75 106.7(9)
C73 C72 C75 110.0(8)
C71 C72 C74 106.8(8)
C73 C72 C74 110.2(9)
C75 C72 C74 110.7(9)
C72 C73 H73A 109.5
C72 C73 H73B 109.5
H73A C73 H73B 109.5
C72 C73 H73C 109.5
H73A C73 H73C 109.5
H73B C73 H73C 109.5
C72 C74 H74A 109.5
C72 C74 H74B 109.5
H74A C74 H74B 109.5
C72 C74 H74C 109.5
H74A C74 H74C 109.5
H74B C74 H74C 109.5
C72 C75 H75A 109.5
C72 C75 H75B 109.5
H75A C75 H75B 109.5
C72 C75 H75C 109.5
H75A C75 H75C 109.5
H75B C75 H75C 109.5
O31 C76 O32 124.4(10)
O31 C76 C77 117.1(11)
O32 C76 C77 118.3(11)
C79 C77 C80 106.6(12)
C79 C77 C76 113.3(11)
C80 C77 C76 107.4(12)
C79 C77 C78 107.2(12)
C80 C77 C78 116.0(15)
C76 C77 C78 106.5(11)
C77 C78 H78A 109.5
C77 C78 H78B 109.5
H78A C78 H78B 109.5
C77 C78 H78C 109.5
H78A C78 H78C 109.5
H78B C78 H78C 109.5
C77 C79 H79A 109.5
C77 C79 H79B 109.5
H79A C79 H79B 109.5
C77 C79 H79C 109.5
H79A C79 H79C 109.5
H79B C79 H79C 109.5
C77 C80 H80A 109.5
C77 C80 H80B 109.5
H80A C80 H80B 109.5
C77 C80 H80C 109.5
H80A C80 H80C 109.5
H80B C80 H80C 109.5
C87 N1 C81 118.9(9)
C87 N1 H1A 107.6
C81 N1 H1A 107.6
C87 N1 H1B 107.6
C81 N1 H1B 107.6
H1A N1 H1B 107.0
N1 C81 C82 114.2(8)
N1 C81 H81A 108.7
C82 C81 H81A 108.7
N1 C81 H81B 108.7
C82 C81 H81B 108.7
H81A C81 H81B 107.6
C81 C82 C83 112.8(9)
C81 C82 H82A 109.0
C83 C82 H82A 109.0
C81 C82 H82B 109.0
C83 C82 H82B 109.0
H82A C82 H82B 107.8
C82 C83 C84 116.0(9)
C82 C83 H83A 108.3
C84 C83 H83A 108.3
C82 C83 H83B 108.3
C84 C83 H83B 108.3
H83A C83 H83B 107.4
C85 C84 C83 116.5(10)
C85 C84 H84A 108.2
C83 C84 H84A 108.2
C85 C84 H84B 108.2
C83 C84 H84B 108.2
H84A C84 H84B 107.3
C84 C85 C86 110.0(10)
C84 C85 H85A 109.7
C86 C85 H85A 109.7
C84 C85 H85B 109.7
C86 C85 H85B 109.7
H85A C85 H85B 108.2
O103 C86 C85 108.6(10)
O103 C86 H86A 110.0
C85 C86 H86A 110.0
O103 C86 H86B 110.0
C85 C86 H86B 110.0
H86A C86 H86B 108.4
N1 C87 C88 117.5(9)
N1 C87 H87A 107.9
C88 C87 H87A 107.9
N1 C87 H87B 107.9
C88 C87 H87B 107.9
H87A C87 H87B 107.2
C89 C88 C87 115.9(10)
C89 C88 H88A 108.3
C87 C88 H88A 108.3
C89 C88 H88B 108.3
C87 C88 H88B 108.3
H88A C88 H88B 107.4
C88 C89 C90 119.9(10)
C88 C89 H89A 107.3
C90 C89 H89A 107.3
C88 C89 H89B 107.3
C90 C89 H89B 107.3
H89A C89 H89B 106.9
C91 C90 C89 122.8(10)
C91 C90 H90A 106.6
C89 C90 H90A 106.6
C91 C90 H90B 106.6
C89 C90 H90B 106.6
H90A C90 H90B 106.6
C90 C91 C92 121.5(11)
C90 C91 H91A 106.9
C92 C91 H91A 106.9
C90 C91 H91B 106.9
C92 C91 H91B 106.9
H91A C91 H91B 106.7
O100 C92 C91 111.7(9)
O100 C92 H92A 109.3
C91 C92 H92A 109.3
O100 C92 H92B 109.3
C91 C92 H92B 109.3
H92A C92 H92B 107.9
O102 C93 O103 121.2(10)
O102 C93 C94 124.5(11)
O103 C93 C94 114.3(9)
C99 C94 C95 118.9(10)
C99 C94 C93 123.2(10)
C95 C94 C93 117.8(9)
C96 C95 C94 120.5(9)
C96 C95 H95 119.8
C94 C95 H95 119.8
C95 C96 C97 119.0(10)
C95 C96 C100 121.1(9)
C97 C96 C100 120.0(10)
C98 C97 C96 122.6(11)
C98 C97 H97 118.7
C96 C97 H97 118.7
C97 C98 C99 119.4(9)
C97 C98 C104 120.1(11)
C99 C98 C104 120.5(11)
C94 C99 C98 119.6(10)
C94 C99 H99 120.2
C98 C99 H99 120.2
C101 C100 C103 106.7(11)
C101 C100 C102 110.6(10)
C103 C100 C102 107.5(10)
C101 C100 C96 112.8(10)
C103 C100 C96 109.2(10)
C102 C100 C96 109.8(10)
C100 C101 H10D 109.5
C100 C101 H10E 109.5
H10D C101 H10E 109.5
C100 C101 H10F 109.5
H10D C101 H10F 109.5
H10E C101 H10F 109.5
C100 C102 H10G 109.5
C100 C102 H10H 109.5
H10G C102 H10H 109.5
C100 C102 H10I 109.5
H10G C102 H10I 109.5
H10H C102 H10I 109.5
C100 C103 H10J 109.5
C100 C103 H10K 109.5
H10J C103 H10K 109.5
C100 C103 H10L 109.5
H10J C103 H10L 109.5
H10K C103 H10L 109.5
C106 C104 C107 118.8(15)
C106 C104 C98 115.7(12)
C107 C104 C98 114.2(13)
C106 C104 C105 102.2(16)
C107 C104 C105 95.1(14)
C98 C104 C105 106.6(11)
C104 C105 H10M 109.5
C104 C105 H10N 109.5
H10M C105 H10N 109.5
C104 C105 H10O 109.5
H10M C105 H10O 109.5
H10N C105 H10O 109.5
C104 C106 H10P 109.5
C104 C106 H10Q 109.5
H10P C106 H10Q 109.5
C104 C106 H10R 109.5
H10P C106 H10R 109.5
H10Q C106 H10R 109.5
C104 C107 H10S 109.5
C104 C107 H10T 109.5
H10S C107 H10T 109.5
C104 C107 H10U 109.5
H10S C107 H10U 109.5
H10T C107 H10U 109.5
O101 C108 O100 123.3(11)
O101 C108 C109 123.5(11)
O100 C108 C109 113.1(10)
C110 C109 C114 119.5(10)
C110 C109 C108 120.7(10)
C114 C109 C108 119.7(9)
C109 C110 C111 120.7(10)
C109 C110 H110 119.7
C111 C110 H110 119.7
C110 C111 C112 117.5(9)
C110 C111 C115 121.7(10)
C112 C111 C115 120.8(10)
C113 C112 C111 122.3(10)
C113 C112 H112 118.8
C111 C112 H112 118.8
C114 C113 C112 118.0(10)
C114 C113 C119 120.1(9)
C112 C113 C119 121.9(10)
C113 C114 C109 121.9(10)
C113 C114 H114 119.1
C109 C114 H114 119.1
C117 C115 C118 114.7(13)
C117 C115 C116 110.0(13)
C118 C115 C116 100.7(11)
C117 C115 C111 110.4(9)
C118 C115 C111 110.1(11)
C116 C115 C111 110.5(10)
C115 C116 H11A 109.5
C115 C116 H11B 109.5
H11A C116 H11B 109.5
C115 C116 H11C 109.5
H11A C116 H11C 109.5
H11B C116 H11C 109.5
C115 C117 H11D 109.5
C115 C117 H11E 109.5
H11D C117 H11E 109.5
C115 C117 H11F 109.5
H11D C117 H11F 109.5
H11E C117 H11F 109.5
C115 C118 H11G 109.5
C115 C118 H11H 109.5
H11G C118 H11H 109.5
C115 C118 H11I 109.5
H11G C118 H11I 109.5
H11H C118 H11I 109.5
C120 C119 C122 110.7(9)
C120 C119 C121 107.8(9)
C122 C119 C121 108.3(10)
C120 C119 C113 113.2(9)
C122 C119 C113 109.6(9)
C121 C119 C113 107.1(9)
C119 C120 H12A 109.5
C119 C120 H12B 109.5
H12A C120 H12B 109.5
C119 C120 H12C 109.5
H12A C120 H12C 109.5
H12B C120 H12C 109.5
C119 C121 H12D 109.5
C119 C121 H12E 109.5
H12D C121 H12E 109.5
C119 C121 H12F 109.5
H12D C121 H12F 109.5
H12E C121 H12F 109.5
C119 C122 H12G 109.5
C119 C122 H12H 109.5
H12G C122 H12H 109.5
C119 C122 H12I 109.5
H12G C122 H12I 109.5
H12H C122 H12I 109.5
C108 O100 C92 117.9(9)
C93 O103 C86 114.3(8)

loop_
_geom_bond_atom_site_label_1
_geom_bond_atom_site_label_2
_geom_bond_distance
Cr1 F8 1.916(5)
Cr1 O3 1.936(7)
Cr1 O32 1.958(7)
Cr1 O30 1.959(7)
Cr1 F1 1.963(5)
Cr1 O1 1.965(6)
Cr2 F2 1.918(5)
Cr2 O7 1.929(8)
Cr2 O5 1.938(7)
Cr2 O4 1.945(7)
Cr2 O2 1.946(7)
Cr2 F1 1.956(5)
Cr3 O9 1.907(8)
Cr3 F3 1.928(5)
Cr3 F2 1.938(5)
Cr3 O11 1.944(8)
Cr3 O6 1.957(8)
Cr3 O8 1.991(7)
Cr4 F4 1.932(5)
Cr4 F3 1.933(5)
Cr4 O13 1.948(7)
Cr4 O12 1.962(8)
Cr4 O15 1.964(6)
Cr4 O10 1.966(7)
Cr5 F4 1.926(5)
Cr5 F5 1.927(5)
Cr5 O14 1.951(7)
Cr5 O16 1.960(6)
Cr5 O19 1.961(7)
Cr5 O17 1.970(7)
Cr6 F6 1.926(5)
Cr6 F5 1.929(5)
Cr6 O23 1.937(8)
Cr6 O18 1.953(8)
Cr6 O21 1.965(7)
Cr6 O20 1.972(7)
Cr7 O24 1.992(12)
Cr7 F7 2.009(5)
Cr7 O22 2.048(7)
Cr7 F6 2.063(5)
Cr7 O27 2.064(7)
Cr7 O25 2.075(10)
Cr8 O28 1.910(7)
Cr8 F7 1.949(5)
Cr8 O26 1.955(7)
Cr8 F8 1.961(5)
Cr8 O31 1.970(8)
Cr8 O29 1.999(7)
O1 C1 1.221(11)
O2 C1 1.245(12)
O3 C6 1.225(11)
O4 C6 1.260(11)
O5 C11 1.244(12)
O6 C11 1.269(12)
O7 C16 1.252(13)
O8 C16 1.250(13)
O9 C21 1.279(12)
O10 C21 1.288(12)
O11 C26 1.269(15)
O12 C26 1.248(15)
O13 C31 1.240(15)
O14 C31 1.260(15)
O15 C36 1.255(11)
O16 C36 1.263(11)
O17 C41 1.246(13)
O18 C41 1.295(13)
O19 C46 1.240(11)
O20 C46 1.242(11)
O21 C51 1.255(11)
O22 C51 1.223(12)
O23 C56 1.277(15)
O24 C56 1.294(16)
O25 C61 1.268(14)
O26 C61 1.246(13)
O27 C66 1.240(12)
O28 C66 1.315(12)
O29 C71 1.273(11)
O30 C71 1.253(11)
O31 C76 1.251(12)
O32 C76 1.259(12)
C1 C2 1.554(13)
C2 C4 1.472(11)
C2 C5 1.487(11)
C2 C3 1.492(10)
C3 H3A 0.9800
C3 H3B 0.9800
C3 H3C 0.9800
C4 H4A 0.9800
C4 H4B 0.9800
C4 H4C 0.9800
C5 H5A 0.9800
C5 H5B 0.9800
C5 H5C 0.9800
C6 C7 1.522(13)
C7 C9 1.512(14)
C7 C10 1.519(15)
C7 C8 1.551(13)
C8 H8A 0.9800
C8 H8B 0.9800
C8 H8C 0.9800
C9 H9A 0.9800
C9 H9B 0.9800
C9 H9C 0.9800
C10 H10A 0.9800
C10 H10B 0.9800
C10 H10C 0.9800
C11 C12 1.519(15)
C12 C14 1.420(17)
C12 C13 1.422(18)
C12 C15 1.431(18)
C13 H13A 0.9800
C13 H13B 0.9800
C13 H13C 0.9800
C14 H14A 0.9800
C14 H14B 0.9800
C14 H14C 0.9800
C15 H15A 0.9800
C15 H15B 0.9800
C15 H15C 0.9800
C16 C17 1.554(15)
C17 C20 1.474(15)
C17 C19 1.525(16)
C17 C18 1.551(16)
C18 H18A 0.9800
C18 H18B 0.9800
C18 H18C 0.9800
C19 H19A 0.9800
C19 H19B 0.9800
C19 H19C 0.9800
C20 H20A 0.9800
C20 H20B 0.9800
C20 H20C 0.9800
C21 C22 1.512(14)
C22 C23 1.516(16)
C22 C25 1.539(16)
C22 C24 1.547(16)
C23 H23A 0.9800
C23 H23B 0.9800
C23 H23C 0.9800
C24 H24A 0.9800
C24 H24B 0.9800
C24 H24C 0.9800
C25 H25A 0.9800
C25 H25B 0.9800
C25 H25C 0.9800
C26 C27 1.539(19)
C27 C30 1.424(12)
C27 C28 1.460(12)
C27 C29 1.570(14)
C28 H28A 0.9800
C28 H28B 0.9800
C28 H28C 0.9800
C29 H29A 0.9800
C29 H29B 0.9800
C29 H29C 0.9800
C30 H30A 0.9800
C30 H30B 0.9800
C30 H30C 0.9800
C31 C32 1.518(16)
C32 C35 1.437(13)
C32 C33 1.447(13)
C32 C34 1.515(13)
C33 H33A 0.9800
C33 H33B 0.9800
C33 H33C 0.9800
C34 H34A 0.9800
C34 H34B 0.9800
C34 H34C 0.9800
C35 H35A 0.9800
C35 H35B 0.9800
C35 H35C 0.9800
C36 C37 1.516(13)
C37 C39 1.519(14)
C37 C38 1.537(14)
C37 C40 1.553(15)
C38 H38A 0.9800
C38 H38B 0.9800
C38 H38C 0.9800
C39 H39A 0.9800
C39 H39B 0.9800
C39 H39C 0.9800
C40 H40A 0.9800
C40 H40B 0.9800
C40 H40C 0.9800
C41 C42 1.508(14)
C42 C43 1.504(16)
C42 C45 1.504(16)
C42 C44 1.562(18)
C43 H43A 0.9800
C43 H43B 0.9800
C43 H43C 0.9800
C44 H44A 0.9800
C44 H44B 0.9800
C44 H44C 0.9800
C45 H45A 0.9800
C45 H45B 0.9800
C45 H45C 0.9800
C46 C47 1.523(14)
C47 C49 1.464(15)
C47 C50 1.529(14)
C47 C48 1.588(15)
C48 H48A 0.9800
C48 H48B 0.9800
C48 H48C 0.9800
C49 H49A 0.9800
C49 H49B 0.9800
C49 H49C 0.9800
C50 H50A 0.9800
C50 H50B 0.9800
C50 H50C 0.9800
C51 C52 1.550(14)
C52 C55 1.412(17)
C52 C54 1.464(16)
C52 C53 1.504(16)
C53 H53A 0.9800
C53 H53B 0.9800
C53 H53C 0.9800
C54 H54A 0.9800
C54 H54B 0.9800
C54 H54C 0.9800
C55 H55A 0.9800
C55 H55B 0.9800
C55 H55C 0.9800
C56 C57 1.486(17)
C57 C59 1.434(18)
C57 C58 1.550(18)
C57 C60 1.605(18)
C58 H58A 0.9800
C58 H58B 0.9800
C58 H58C 0.9800
C59 H59A 0.9800
C59 H59B 0.9800
C59 H59C 0.9800
C60 H60A 0.9800
C60 H60B 0.9800
C60 H60C 0.9800
C61 C62 1.546(18)
C62 C65 1.489(15)
C62 C64 1.521(15)
C62 C63 1.524(16)
C63 H63A 0.9800
C63 H63B 0.9800
C63 H63C 0.9800
C64 H64A 0.9800
C64 H64B 0.9800
C64 H64C 0.9800
C65 H65A 0.9800
C65 H65B 0.9800
C65 H65C 0.9800
C66 C67 1.531(14)
C67 C69 1.520(15)
C67 C68 1.526(14)
C67 C70 1.526(15)
C68 H68A 0.9800
C68 H68B 0.9800
C68 H68C 0.9800
C69 H69A 0.9800
C69 H69B 0.9800
C69 H69C 0.9800
C70 H70A 0.9800
C70 H70B 0.9800
C70 H70C 0.9800
C71 C72 1.487(13)
C72 C73 1.502(13)
C72 C75 1.507(13)
C72 C74 1.545(14)
C73 H73A 0.9800
C73 H73B 0.9800
C73 H73C 0.9800
C74 H74A 0.9800
C74 H74B 0.9800
C74 H74C 0.9800
C75 H75A 0.9800
C75 H75B 0.9800
C75 H75C 0.9800
C76 C77 1.493(15)
C77 C79 1.477(15)
C77 C80 1.491(19)
C77 C78 1.533(19)
C78 H78A 0.9800
C78 H78B 0.9800
C78 H78C 0.9800
C79 H79A 0.9800
C79 H79B 0.9800
C79 H79C 0.9800
C80 H80A 0.9800
C80 H80B 0.9800
C80 H80C 0.9800
N1 C87 1.456(12)
N1 C81 1.471(12)
N1 H1A 0.9200
N1 H1B 0.9200
C81 C82 1.484(13)
C81 H81A 0.9900
C81 H81B 0.9900
C82 C83 1.499(13)
C82 H82A 0.9900
C82 H82B 0.9900
C83 C84 1.510(14)
C83 H83A 0.9900
C83 H83B 0.9900
C84 C85 1.492(14)
C84 H84A 0.9900
C84 H84B 0.9900
C85 C86 1.509(15)
C85 H85A 0.9900
C85 H85B 0.9900
C86 O103 1.455(14)
C86 H86A 0.9900
C86 H86B 0.9900
C87 C88 1.489(13)
C87 H87A 0.9900
C87 H87B 0.9900
C88 C89 1.426(13)
C88 H88A 0.9900
C88 H88B 0.9900
C89 C90 1.464(13)
C89 H89A 0.9900
C89 H89B 0.9900
C90 C91 1.447(14)
C90 H90A 0.9900
C90 H90B 0.9900
C91 C92 1.464(14)
C91 H91A 0.9900
C91 H91B 0.9900
C92 O100 1.450(12)
C92 H92A 0.9900
C92 H92B 0.9900
C93 O102 1.210(11)
C93 O103 1.316(12)
C93 C94 1.439(14)
C94 C99 1.401(13)
C94 C95 1.429(13)
C95 C96 1.380(13)
C95 H95 0.9500
C96 C97 1.394(13)
C96 C100 1.540(15)
C97 C98 1.357(14)
C97 H97 0.9500
C98 C99 1.420(14)
C98 C104 1.539(15)
C99 H99 0.9500
C100 C101 1.496(15)
C100 C103 1.522(16)
C100 C102 1.531(15)
C101 H10D 0.9800
C101 H10E 0.9800
C101 H10F 0.9800
C102 H10G 0.9800
C102 H10H 0.9800
C102 H10I 0.9800
C103 H10J 0.9800
C103 H10K 0.9800
C103 H10L 0.9800
C104 C106 1.344(18)
C104 C107 1.39(2)
C104 C105 1.60(2)
C105 H10M 0.9800
C105 H10N 0.9800
C105 H10O 0.9800
C106 H10P 0.9800
C106 H10Q 0.9800
C106 H10R 0.9800
C107 H10S 0.9800
C107 H10T 0.9800
C107 H10U 0.9800
C108 O101 1.219(12)
C108 O100 1.313(12)
C108 C109 1.472(14)
C109 C110 1.384(13)
C109 C114 1.387(13)
C110 C111 1.399(13)
C110 H110 0.9500
C111 C112 1.402(14)
C111 C115 1.538(14)
C112 C113 1.389(14)
C112 H112 0.9500
C113 C114 1.367(13)
C113 C119 1.557(14)
C114 H114 0.9500
C115 C117 1.422(16)
C115 C118 1.489(17)
C115 C116 1.526(17)
C116 H11A 0.9800
C116 H11B 0.9800
C116 H11C 0.9800
C117 H11D 0.9800
C117 H11E 0.9800
C117 H11F 0.9800
C118 H11G 0.9800
C118 H11H 0.9800
C118 H11I 0.9800
C119 C120 1.523(15)
C119 C122 1.528(15)
C119 C121 1.555(14)
C120 H12A 0.9800
C120 H12B 0.9800
C120 H12C 0.9800
C121 H12D 0.9800
C121 H12E 0.9800
C121 H12F 0.9800
C122 H12G 0.9800
C122 H12H 0.9800
C122 H12I 0.9800

loop_
_geom_hbond_atom_site_label_D
_geom_hbond_atom_site_label_H
_geom_hbond_atom_site_label_A
_geom_hbond_distance_DH
_geom_hbond_distance_HA
_geom_hbond_distance_DA
_geom_hbond_angle_DHA
N1 H1A F7 0.92 1.95 2.839(11) 161.1
N1 H1A F6 0.92 2.61 3.221(11) 124.9
N1 H1B F1 0.92 2.18 3.082(11) 165.4
N1 H1B F8 0.92 2.33 2.896(11) 119.7

loop_
_geom_torsion_atom_site_label_1
_geom_torsion_atom_site_label_2
_geom_torsion_atom_site_label_3
_geom_torsion_atom_site_label_4
_geom_torsion
F2 Cr2 F1 Cr1 141.2(3)
O7 Cr2 F1 Cr1 -127.4(3)
O5 Cr2 F1 Cr1 46(8)
O4 Cr2 F1 Cr1 -37.8(4)
O2 Cr2 F1 Cr1 51.2(3)
F8 Cr1 F1 Cr2 -137.0(3)
O3 Cr1 F1 Cr2 43.2(3)
O32 Cr1 F1 Cr2 130.6(3)
O30 Cr1 F1 Cr2 -41(10)
O1 Cr1 F1 Cr2 -46.7(3)
O7 Cr2 F2 Cr3 42.7(3)
O5 Cr2 F2 Cr3 -48.9(4)
O4 Cr2 F2 Cr3 -74(8)
O2 Cr2 F2 Cr3 -137.0(3)
F1 Cr2 F2 Cr3 133.2(3)
O9 Cr3 F2 Cr2 122.8(3)
F3 Cr3 F2 Cr2 -146.4(3)
O11 Cr3 F2 Cr2 -73(5)
O6 Cr3 F2 Cr2 34.7(3)
O8 Cr3 F2 Cr2 -54.9(3)
O9 Cr3 F3 Cr4 -46.6(3)
F2 Cr3 F3 Cr4 -134.6(3)
O11 Cr3 F3 Cr4 48.4(4)
O6 Cr3 F3 Cr4 24(6)
O8 Cr3 F3 Cr4 136.4(3)
F4 Cr4 F3 Cr3 132.9(3)
O13 Cr4 F3 Cr3 -50(9)
O12 Cr4 F3 Cr3 -48.6(3)
O15 Cr4 F3 Cr3 -136.3(3)
O10 Cr4 F3 Cr3 44.7(3)
F5 Cr5 F4 Cr4 -128.9(3)
O14 Cr5 F4 Cr4 51.5(3)
O16 Cr5 F4 Cr4 -39.7(3)
O19 Cr5 F4 Cr4 57(9)
O17 Cr5 F4 Cr4 140.4(3)
F3 Cr4 F4 Cr5 141.0(3)
O13 Cr4 F4 Cr5 -39.0(3)
O12 Cr4 F4 Cr5 87(8)
O15 Cr4 F4 Cr5 52.7(3)
O10 Cr4 F4 Cr5 -127.8(3)
F4 Cr5 F5 Cr6 -143.8(3)
O14 Cr5 F5 Cr6 -134(7)
O16 Cr5 F5 Cr6 124.7(3)
O19 Cr5 F5 Cr6 36.0(3)
O17 Cr5 F5 Cr6 -53.5(3)
F6 Cr6 F5 Cr5 133.9(3)
O23 Cr6 F5 Cr5 -73(3)
O18 Cr6 F5 Cr5 42.3(3)
O21 Cr6 F5 Cr5 -134.8(3)
O20 Cr6 F5 Cr5 -48.1(3)
F5 Cr6 F6 Cr7 142.4(3)
O23 Cr6 F6 Cr7 -35.4(4)
O18 Cr6 F6 Cr7 -126.6(3)
O21 Cr6 F6 Cr7 54.3(3)
O20 Cr6 F6 Cr7 51(8)
O24 Cr7 F6 Cr6 45.7(4)
F7 Cr7 F6 Cr6 -133.1(3)
O22 Cr7 F6 Cr6 -42.1(3)
O27 Cr7 F6 Cr6 -86(3)
O25 Cr7 F6 Cr6 139.1(3)
O28 Cr8 F7 Cr7 -53.2(4)
O26 Cr8 F7 Cr7 39.5(3)
F8 Cr8 F7 Cr7 128.7(3)
O31 Cr8 F7 Cr7 -141.6(3)
O29 Cr8 F7 Cr7 -167(80)
O24 Cr7 F7 Cr8 -176(100)
O22 Cr7 F7 Cr8 126.6(3)
F6 Cr7 F7 Cr8 -145.4(3)
O27 Cr7 F7 Cr8 38.3(3)
O25 Cr7 F7 Cr8 -51.9(3)
O3 Cr1 F8 Cr8 47(7)
O32 Cr1 F8 Cr8 -38.3(3)
O30 Cr1 F8 Cr8 52.7(3)
F1 Cr1 F8 Cr8 -128.7(3)
O1 Cr1 F8 Cr8 140.4(3)
O28 Cr8 F8 Cr1 81(7)
F7 Cr8 F8 Cr1 144.4(3)
O26 Cr8 F8 Cr1 -121.4(3)
O31 Cr8 F8 Cr1 54.9(3)
O29 Cr8 F8 Cr1 -34.1(3)
F8 Cr1 O1 C1 110.4(10)
O3 Cr1 O1 C1 -72.0(10)
O32 Cr1 O1 C1 -94(6)
O30 Cr1 O1 C1 -158.5(10)
F1 Cr1 O1 C1 21.4(10)
F2 Cr2 O2 C1 -124.9(10)
O7 Cr2 O2 C1 68(13)
O5 Cr2 O2 C1 143.8(10)
O4 Cr2 O2 C1 57.2(10)
F1 Cr2 O2 C1 -36.0(10)
F8 Cr1 O3 C6 158(6)
O32 Cr1 O3 C6 -116.7(10)
O30 Cr1 O3 C6 152.2(10)
F1 Cr1 O3 C6 -26.4(10)
O1 Cr1 O3 C6 64.5(10)
F2 Cr2 O4 C6 -143(7)
O7 Cr2 O4 C6 100.1(11)
O5 Cr2 O4 C6 -168.3(11)
O2 Cr2 O4 C6 -80.2(11)
F1 Cr2 O4 C6 9.6(11)
F2 Cr2 O5 C11 41.5(11)
O7 Cr2 O5 C11 -50.0(11)
O4 Cr2 O5 C11 -139.5(11)
O2 Cr2 O5 C11 131.4(11)
F1 Cr2 O5 C11 137(7)
O9 Cr3 O6 C11 -83.3(10)
F3 Cr3 O6 C11 -154(5)
F2 Cr3 O6 C11 4.7(10)
O11 Cr3 O6 C11 -178.3(10)
O8 Cr3 O6 C11 93.7(10)
F2 Cr2 O7 C16 -8.5(10)
O5 Cr2 O7 C16 82.8(10)
O4 Cr2 O7 C16 169.4(10)
O2 Cr2 O7 C16 158(12)
F1 Cr2 O7 C16 -97.5(10)
O9 Cr3 O8 C16 7(6)
F3 Cr3 O8 C16 135.0(10)
F2 Cr3 O8 C16 45.6(10)
O11 Cr3 O8 C16 -135.3(10)
O6 Cr3 O8 C16 -47.7(10)
F3 Cr3 O9 C21 17.1(10)
F2 Cr3 O9 C21 106.4(10)
O11 Cr3 O9 C21 -72.7(10)
O6 Cr3 O9 C21 -160.2(10)
O8 Cr3 O9 C21 145(5)
F4 Cr4 O10 C21 -100.3(9)
F3 Cr4 O10 C21 -11.1(9)
O13 Cr4 O10 C21 167.3(9)
O12 Cr4 O10 C21 78.6(10)
O15 Cr4 O10 C21 -72(17)
O9 Cr3 O11 C26 69.6(14)
F3 Cr3 O11 C26 -21.2(14)
F2 Cr3 O11 C26 -95(5)
O6 Cr3 O11 C26 157.7(14)
O8 Cr3 O11 C26 -112.7(14)
F4 Cr4 O12 C26 76(8)
F3 Cr4 O12 C26 21.9(13)
O13 Cr4 O12 C26 -158.1(14)
O15 Cr4 O12 C26 110.1(14)
O10 Cr4 O12 C26 -69.3(14)
F4 Cr4 O13 C31 -0.3(12)
F3 Cr4 O13 C31 -178(100)
O12 Cr4 O13 C31 -178.8(12)
O15 Cr4 O13 C31 -91.2(12)
O10 Cr4 O13 C31 87.9(12)
F4 Cr5 O14 C31 -38.7(11)
F5 Cr5 O14 C31 -49(8)
O16 Cr5 O14 C31 52.8(11)
O19 Cr5 O14 C31 141.5(11)
O17 Cr5 O14 C31 -129.0(11)
F4 Cr4 O15 C36 -39.4(8)
F3 Cr4 O15 C36 -128.6(8)
O13 Cr4 O15 C36 53.0(8)
O12 Cr4 O15 C36 141.7(8)
O10 Cr4 O15 C36 -68(17)
F4 Cr5 O16 C36 0.6(8)
F5 Cr5 O16 C36 88.2(8)
O14 Cr5 O16 C36 -89.6(8)
O19 Cr5 O16 C36 -177.6(8)
O17 Cr5 O16 C36 178(100)
F4 Cr5 O17 C41 125.7(10)
F5 Cr5 O17 C41 38.0(10)
O14 Cr5 O17 C41 -144.1(10)
O16 Cr5 O17 C41 -52(10)
O19 Cr5 O17 C41 -56.1(10)
F6 Cr6 O18 C41 -94.2(11)
F5 Cr6 O18 C41 -4.1(11)
O23 Cr6 O18 C41 171.4(11)
O21 Cr6 O18 C41 69(6)
O20 Cr6 O18 C41 85.9(11)
F4 Cr5 O19 C46 171(71)
F5 Cr5 O19 C46 -2.9(10)
O14 Cr5 O19 C46 176.7(10)
O16 Cr5 O19 C46 -92.1(9)
O17 Cr5 O19 C46 87.8(9)
F6 Cr6 O20 C46 137(7)
F5 Cr6 O20 C46 44.8(10)
O23 Cr6 O20 C46 -137.3(10)
O18 Cr6 O20 C46 -46.2(10)
O21 Cr6 O20 C46 132.9(10)
F6 Cr6 O21 C51 -40.3(9)
F5 Cr6 O21 C51 -130.3(9)
O23 Cr6 O21 C51 54.1(9)
O18 Cr6 O21 C51 156(6)
O20 Cr6 O21 C51 139.6(9)
O24 Cr7 O22 C51 -86.7(11)
F7 Cr7 O22 C51 91.3(11)
F6 Cr7 O22 C51 4.9(11)
O27 Cr7 O22 C51 -178.6(11)
O25 Cr7 O22 C51 147(9)
F6 Cr6 O23 C56 -0.8(13)
F5 Cr6 O23 C56 -154(3)
O18 Cr6 O23 C56 90.9(13)
O21 Cr6 O23 C56 -92.1(13)
O20 Cr6 O23 C56 -178.8(13)
F7 Cr7 O24 C56 0(10)
O22 Cr7 O24 C56 56.8(14)
F6 Cr7 O24 C56 -31.1(14)
O27 Cr7 O24 C56 145.0(14)
O25 Cr7 O24 C56 -124.7(14)
O24 Cr7 O25 C61 -141.4(10)
F7 Cr7 O25 C61 40.6(10)
O22 Cr7 O25 C61 -16(10)
F6 Cr7 O25 C61 126.9(10)
O27 Cr7 O25 C61 -49.6(10)
O28 Cr8 O26 C61 95.9(10)
F7 Cr8 O26 C61 3.0(10)
F8 Cr8 O26 C61 -83.3(10)
O31 Cr8 O26 C61 -160(4)
O29 Cr8 O26 C61 -176.3(10)
O24 Cr7 O27 C66 -171.0(10)
F7 Cr7 O27 C66 7.6(10)
O22 Cr7 O27 C66 -83.3(10)
F6 Cr7 O27 C66 -40(3)
O25 Cr7 O27 C66 95.6(10)
F7 Cr8 O28 C66 35.5(10)
O26 Cr8 O28 C66 -58.8(10)
F8 Cr8 O28 C66 98(7)
O31 Cr8 O28 C66 124.9(10)
O29 Cr8 O28 C66 -146.1(10)
O28 Cr8 O29 C71 171.2(9)
F7 Cr8 O29 C71 -75(9)
O26 Cr8 O29 C71 78.6(9)
F8 Cr8 O29 C71 -10.8(9)
O31 Cr8 O29 C71 -100.3(9)
F8 Cr1 O30 C71 -48.4(8)
O3 Cr1 O30 C71 131.4(9)
O32 Cr1 O30 C71 44.0(9)
F1 Cr1 O30 C71 -144(10)
O1 Cr1 O30 C71 -138.7(9)
O28 Cr8 O31 C76 130.8(9)
F7 Cr8 O31 C76 -136.4(8)
O26 Cr8 O31 C76 26(5)
F8 Cr8 O31 C76 -50.1(8)
O29 Cr8 O31 C76 42.9(8)
F8 Cr1 O32 C76 -0.8(10)
O3 Cr1 O32 C76 -178.4(10)
O30 Cr1 O32 C76 -92.0(10)
F1 Cr1 O32 C76 88.2(10)
O1 Cr1 O32 C76 -156(5)
Cr1 O1 C1 O2 -7.8(17)
Cr1 O1 C1 C2 169.4(7)
Cr2 O2 C1 O1 17.5(17)
Cr2 O2 C1 C2 -159.8(7)
O1 C1 C2 C4 133.7(10)
O2 C1 C2 C4 -48.8(11)
O1 C1 C2 C5 12.6(13)
O2 C1 C2 C5 -169.8(9)
O1 C1 C2 C3 -106.5(10)
O2 C1 C2 C3 71.0(11)
Cr1 O3 C6 O4 2.8(17)
Cr1 O3 C6 C7 -171.1(7)
Cr2 O4 C6 O3 8.5(18)
Cr2 O4 C6 C7 -177.6(7)
O3 C6 C7 C9 -42.2(13)
O4 C6 C7 C9 143.6(10)
O3 C6 C7 C10 -166.8(10)
O4 C6 C7 C10 19.0(13)
O3 C6 C7 C8 75.5(11)
O4 C6 C7 C8 -98.7(11)
Cr2 O5 C11 O6 -13.4(18)
Cr2 O5 C11 C12 166.7(8)
Cr3 O6 C11 O5 -16.9(18)
Cr3 O6 C11 C12 162.9(8)
O5 C11 C12 C14 53.5(17)
O6 C11 C12 C14 -126.3(14)
O5 C11 C12 C13 -179.4(14)
O6 C11 C12 C13 0.7(18)
O5 C11 C12 C15 -66.5(16)
O6 C11 C12 C15 113.6(14)
Cr3 O8 C16 O7 -24.4(17)
Cr3 O8 C16 C17 151.5(7)
Cr2 O7 C16 O8 0.1(18)
Cr2 O7 C16 C17 -175.8(7)
O8 C16 C17 C20 39.7(15)
O7 C16 C17 C20 -144.0(11)
O8 C16 C17 C19 162.0(10)
O7 C16 C17 C19 -21.8(14)
O8 C16 C17 C18 -80.6(12)
O7 C16 C17 C18 95.7(12)
Cr3 O9 C21 O10 10.2(17)
Cr3 O9 C21 C22 -175.3(7)
Cr4 O10 C21 O9 -14.1(16)
Cr4 O10 C21 C22 171.3(7)
O9 C21 C22 C23 -102.1(13)
O10 C21 C22 C23 72.7(13)
O9 C21 C22 C25 19.5(15)
O10 C21 C22 C25 -165.6(10)
O9 C21 C22 C24 141.6(10)
O10 C21 C22 C24 -43.6(13)
Cr4 O12 C26 O11 -1(3)
Cr4 O12 C26 C27 -158.2(10)
Cr3 O11 C26 O12 1(3)
Cr3 O11 C26 C27 158.8(10)
O12 C26 C27 C30 -13(2)
O11 C26 C27 C30 -173.3(14)
O12 C26 C27 C28 -159.4(14)
O11 C26 C27 C28 41(2)
O12 C26 C27 C29 89.2(17)
O11 C26 C27 C29 -70.6(16)
Cr4 O13 C31 O14 15(2)
Cr4 O13 C31 C32 -163.5(9)
Cr5 O14 C31 O13 11(2)
Cr5 O14 C31 C32 -170.5(9)
O13 C31 C32 C35 -24(2)
O14 C31 C32 C35 157.0(15)
O13 C31 C32 C33 -165.4(14)
O14 C31 C32 C33 16(2)
O13 C31 C32 C34 81.2(17)
O14 C31 C32 C34 -97.5(17)
Cr4 O15 C36 O16 12.1(14)
Cr4 O15 C36 C37 -167.5(6)
Cr5 O16 C36 O15 13.7(14)
Cr5 O16 C36 C37 -166.7(6)
O15 C36 C37 C39 -6.2(13)
O16 C36 C37 C39 174.2(9)
O15 C36 C37 C38 118.2(10)
O16 C36 C37 C38 -61.4(11)
O15 C36 C37 C40 -125.0(9)
O16 C36 C37 C40 55.4(11)
Cr5 O17 C41 O18 -10.9(17)
Cr5 O17 C41 C42 158.9(8)
Cr6 O18 C41 O17 -11.7(18)
Cr6 O18 C41 C42 178.3(8)
O17 C41 C42 C43 -97.1(14)
O18 C41 C42 C43 73.4(15)
O17 C41 C42 C45 27.7(15)
O18 C41 C42 C45 -161.8(11)
O17 C41 C42 C44 147.5(11)
O18 C41 C42 C44 -42.0(14)
Cr5 O19 C46 O20 -4.5(16)
Cr5 O19 C46 C47 175.5(7)
Cr6 O20 C46 O19 -23.1(16)
Cr6 O20 C46 C47 156.9(7)
O19 C46 C47 C49 -33.8(13)
O20 C46 C47 C49 146.2(10)
O19 C46 C47 C50 -159.1(10)
O20 C46 C47 C50 20.8(14)
O19 C46 C47 C48 84.8(12)
O20 C46 C47 C48 -95.2(11)
Cr7 O22 C51 O21 9.8(19)
Cr7 O22 C51 C52 -165.8(8)
Cr6 O21 C51 O22 12.9(17)
Cr6 O21 C51 C52 -171.4(7)
O22 C51 C52 C55 55.9(16)
O21 C51 C52 C55 -120.3(14)
O22 C51 C52 C54 -173.7(12)
O21 C51 C52 C54 10.1(16)
O22 C51 C52 C53 -56.6(14)
O21 C51 C52 C53 127.2(12)
Cr6 O23 C56 O24 18(2)
Cr6 O23 C56 C57 179.9(8)
Cr7 O24 C56 O23 4(2)
Cr7 O24 C56 C57 -156.8(9)
O23 C56 C57 C59 66.2(17)
O24 C56 C57 C59 -131.1(15)
O23 C56 C57 C58 -163.1(12)
O24 C56 C57 C58 -0.4(19)
O23 C56 C57 C60 -48.0(16)
O24 C56 C57 C60 114.8(15)
Cr8 O26 C61 O25 -18.4(18)
Cr8 O26 C61 C62 164.5(7)
Cr7 O25 C61 O26 -10.9(17)
Cr7 O25 C61 C62 166.0(7)
O26 C61 C62 C65 178.9(10)
O25 C61 C62 C65 1.6(15)
O26 C61 C62 C64 -61.4(12)
O25 C61 C62 C64 121.3(11)
O26 C61 C62 C63 56.5(13)
O25 C61 C62 C63 -120.8(11)
Cr7 O27 C66 O28 -29.4(17)
Cr7 O27 C66 C67 152.2(8)
Cr8 O28 C66 O27 1.1(17)
Cr8 O28 C66 C67 179.5(7)
O27 C66 C67 C69 -127.1(12)
O28 C66 C67 C69 54.4(13)
O27 C66 C67 C68 -4.3(15)
O28 C66 C67 C68 177.3(9)
O27 C66 C67 C70 116.7(12)
O28 C66 C67 C70 -61.8(13)
Cr1 O30 C71 O29 16.2(14)
Cr1 O30 C71 C72 -160.0(6)
Cr8 O29 C71 O30 21.8(15)
Cr8 O29 C71 C72 -161.9(6)
O30 C71 C72 C73 -1.3(13)
O29 C71 C72 C73 -177.8(8)
O30 C71 C72 C75 119.3(10)
O29 C71 C72 C75 -57.1(11)
O30 C71 C72 C74 -122.3(10)
O29 C71 C72 C74 61.3(11)
Cr8 O31 C76 O32 24.6(15)
Cr8 O31 C76 C77 -149.9(8)
Cr1 O32 C76 O31 8.9(17)
Cr1 O32 C76 C77 -176.7(8)
O31 C76 C77 C79 -23.5(16)
O32 C76 C77 C79 161.7(10)
O31 C76 C77 C80 -141.0(12)
O32 C76 C77 C80 44.2(15)
O31 C76 C77 C78 94.1(14)
O32 C76 C77 C78 -80.7(15)
C87 N1 C81 C82 -173.8(9)
N1 C81 C82 C83 -178.2(9)
C81 C82 C83 C84 -175.6(9)
C82 C83 C84 C85 -174.0(10)
C83 C84 C85 C86 171.1(10)
C84 C85 C86 O103 73.9(12)
C81 N1 C87 C88 -170.5(9)
N1 C87 C88 C89 179.6(9)
C87 C88 C89 C90 -176.3(10)
C88 C89 C90 C91 -174.9(11)
C89 C90 C91 C92 -176.1(12)
C90 C91 C92 O100 63.4(17)
O102 C93 C94 C99 169.7(10)
O103 C93 C94 C99 -12.2(13)
O102 C93 C94 C95 -15.4(14)
O103 C93 C94 C95 162.7(8)
C99 C94 C95 C96 -1.1(14)
C93 C94 C95 C96 -176.2(9)
C94 C95 C96 C97 0.0(14)
C94 C95 C96 C100 178.4(9)
C95 C96 C97 C98 1.5(16)
C100 C96 C97 C98 -176.9(10)
C96 C97 C98 C99 -1.8(16)
C96 C97 C98 C104 175.7(11)
C95 C94 C99 C98 0.7(14)
C93 C94 C99 C98 175.6(9)
C97 C98 C99 C94 0.7(15)
C104 C98 C99 C94 -176.9(10)
C95 C96 C100 C101 5.7(16)
C97 C96 C100 C101 -175.9(11)
C95 C96 C100 C103 124.2(11)
C97 C96 C100 C103 -57.4(13)
C95 C96 C100 C102 -118.2(11)
C97 C96 C100 C102 60.2(14)
C97 C98 C104 C106 -34(2)
C99 C98 C104 C106 143.8(16)
C97 C98 C104 C107 -177.3(14)
C99 C98 C104 C107 0(2)
C97 C98 C104 C105 79.2(15)
C99 C98 C104 C105 -103.3(15)
O101 C108 C109 C110 -158.7(9)
O100 C108 C109 C110 21.6(12)
O101 C108 C109 C114 22.1(14)
O100 C108 C109 C114 -157.6(8)
C114 C109 C110 C111 -0.7(13)
C108 C109 C110 C111 -179.9(8)
C109 C110 C111 C112 2.4(13)
C109 C110 C111 C115 -176.9(8)
C110 C111 C112 C113 -1.3(14)
C115 C111 C112 C113 178.0(9)
C111 C112 C113 C114 -1.4(14)
C111 C112 C113 C119 176.3(9)
C112 C113 C114 C109 3.2(14)
C119 C113 C114 C109 -174.5(8)
C110 C109 C114 C113 -2.2(14)
C108 C109 C114 C113 177.0(8)
C110 C111 C115 C117 -84.2(15)
C112 C111 C115 C117 96.5(14)
C110 C111 C115 C118 148.1(11)
C112 C111 C115 C118 -31.2(15)
C110 C111 C115 C116 37.8(14)
C112 C111 C115 C116 -141.5(12)
C114 C113 C119 C120 -172.3(9)
C112 C113 C119 C120 10.1(14)
C114 C113 C119 C122 -48.2(13)
C112 C113 C119 C122 134.2(10)
C114 C113 C119 C121 69.1(12)
C112 C113 C119 C121 -108.6(11)
O101 C108 O100 C92 3.2(14)
C109 C108 O100 C92 -177.1(7)
C91 C92 O100 C108 -117.2(11)
O102 C93 O103 C86 4.3(14)
C94 C93 O103 C86 -173.9(9)
C85 C86 O103 C93 166.5(9)
